data_7226142
loop_
_publ_author_name
'Klein, Y. Maximilian'
'Prescimone, Alessandro'
'Pitak, Mateusz B.'
'J.Coles, Simon'
'Constable, Edwin C.'
'Housecroft, Catherine E.'

_publ_section_title
;
 Constructing chiral MOFs by functionalizing
 4,2&#x2032;:6&#x2032;,4&#x2032;&#x2032;-terpyridine with long-chain
 alkoxy domains: rare examples of neb nets
;
_journal_issue 25
_journal_name_full CrystEngComm
_journal_page_first 4704
_journal_paper_doi 10.1039/C6CE00939E
_journal_volume 18
_journal_year 2016
_chemical_formula_moiety 'C112 H108 Co2 N16 O4 S4'
_chemical_formula_sum 'C112 H108 Co2 N16 O4 S4'
_chemical_formula_weight 1988.24
_space_group_crystal_system tetragonal
_space_group_IT_number 92
_space_group_name_Hall 'P 4abw 2nw'
_space_group_name_H-M_alt 'P 41 21 2'
_symmetry_space_group_name_Hall 'P 4abw 2nw'
_symmetry_space_group_name_H-M 'P 41 21 2'
_atom_sites_solution_hydrogens geom
_audit_creation_date 2016-04-13
_audit_creation_method
;
Olex2 1.2
(compiled 2016.02.19 svn.r3266 for OlexSys, GUI svn.r5155)
;
_audit_update_record
;
2016-04-15 deposited with the CCDC.
2016-05-16 downloaded from the CCDC.
;
_cell_angle_alpha 90
_cell_angle_beta 90
_cell_angle_gamma 90
_cell_formula_units_Z 8
_cell_length_a 23.7111(4)
_cell_length_b 23.7111(4)
_cell_length_c 46.9783(7)
_cell_measurement_reflns_used 23217
_cell_measurement_temperature 100(2)
_cell_measurement_theta_max 26.6710
_cell_measurement_theta_min 2.0330
_cell_volume 26412.0(7)
_computing_cell_refinement
;
CrysAlisPro, Agilent Technologies,
Version 1.171.37.35 (release 13-08-2014 CrysAlis171 .NET)
(compiled Aug 13 2014,18:06:01)
;
_computing_data_collection
;
CrystalClear-SM Expert 3.1 b27 (Rigaku, 2013)
;
_computing_data_reduction
;
CrysAlisPro, Agilent Technologies,
Version 1.171.37.35 (release 13-08-2014 CrysAlis171 .NET)
(compiled Aug 13 2014,18:06:01)
;
_computing_molecular_graphics 'Olex2 (Dolomanov et al., 2009)'
_computing_publication_material 'Olex2 (Dolomanov et al., 2009)'
_computing_structure_refinement 'ShelXL (Sheldrick, 2015)'
_diffrn_ambient_temperature 100(2)
_diffrn_detector 'CCD area detector'
_diffrn_detector_area_resol_mean 28.5714
_diffrn_detector_type 'Rigaku HG Saturn724+ (2x2 bin mode)'
_diffrn_measured_fraction_theta_full 0.982
_diffrn_measured_fraction_theta_max 0.918
_diffrn_measurement_details
;
  1 omega  -61.00   70.00   0.5000   25.0000
omega____ theta____ kappa____ phi______ frames
    -      -17.0000   72.0000 -150.0000 262

  2 omega -106.00  -86.00   0.5000   25.0000
omega____ theta____ kappa____ phi______ frames
    -      -17.0000  -36.0000 -180.0000 40

  3 omega  -67.50  -47.00   0.5000   25.0000
omega____ theta____ kappa____ phi______ frames
    -      -17.0000  -72.0000  -90.0000 41
;
_diffrn_measurement_device 'four-circle \k diffractometer'
_diffrn_measurement_device_type 'Rigaku AFC12 (Right)'
_diffrn_measurement_method 'profile data from \w-scans'
_diffrn_measurement_specimen_support 'MiTeGen MicroMesh'
_diffrn_radiation_collimation 0.3
_diffrn_radiation_monochromator 'Confocal mirrors, VHF Varimax'
_diffrn_radiation_probe x-ray
_diffrn_radiation_type 'Mo K\a'
_diffrn_radiation_wavelength 0.71075
_diffrn_radiation_xray_symbol K-L~3~
_diffrn_reflns_av_R_equivalents 0.0691
_diffrn_reflns_av_unetI/netI 0.1028
_diffrn_reflns_Laue_measured_fraction_full 0.982
_diffrn_reflns_Laue_measured_fraction_max 0.918
_diffrn_reflns_limit_h_max 22
_diffrn_reflns_limit_h_min -30
_diffrn_reflns_limit_k_max 30
_diffrn_reflns_limit_k_min -28
_diffrn_reflns_limit_l_max 55
_diffrn_reflns_limit_l_min -57
_diffrn_reflns_number 79766
_diffrn_reflns_point_group_measured_fraction_full 0.982
_diffrn_reflns_point_group_measured_fraction_max 0.918
_diffrn_reflns_theta_full 26.000
_diffrn_reflns_theta_max 27.221
_diffrn_reflns_theta_min 1.718
_diffrn_source 'Rotating Anode'
_diffrn_source_current 55.0
_diffrn_source_power 2.475
_diffrn_source_target Mo
_diffrn_source_type 'Rotating Anode'
_diffrn_source_voltage 45.0
_exptl_absorpt_coefficient_mu 0.362
_exptl_absorpt_correction_T_max 1.00000
_exptl_absorpt_correction_T_min 0.78682
_exptl_absorpt_correction_type multi-scan
_exptl_absorpt_process_details
;
CrysAlisPro, Agilent Technologies,
Version 1.171.37.35 (release 13-08-2014 CrysAlis171 .NET)
(compiled Aug 13 2014,18:06:01)
Empirical absorption correction using spherical harmonics,
 implemented in SCALE3 ABSPACK scaling algorithm.
;
_exptl_crystal_colour orange
_exptl_crystal_density_diffrn 1.000
_exptl_crystal_description block
_exptl_crystal_F_000 8336
_exptl_crystal_size_max 0.11
_exptl_crystal_size_mid 0.11
_exptl_crystal_size_min 0.05
_refine_diff_density_max 0.476
_refine_diff_density_min -0.394
_refine_diff_density_rms 0.076
_refine_ls_abs_structure_details
;
 Refined as an inversion twin.
;
_refine_ls_abs_structure_Flack 0.21(3)
_refine_ls_extinction_method none
_refine_ls_goodness_of_fit_ref 0.950
_refine_ls_hydrogen_treatment constr
_refine_ls_matrix_type full
_refine_ls_number_parameters 1226
_refine_ls_number_reflns 26290
_refine_ls_number_restraints 2415
_refine_ls_restrained_S_all 0.940
_refine_ls_R_factor_all 0.1440
_refine_ls_R_factor_gt 0.0901
_refine_ls_shift/su_max 0.001
_refine_ls_shift/su_mean 0.000
_refine_ls_structure_factor_coef Fsqd
_refine_ls_weighting_details 'w=1/[\s^2^(Fo^2^)+(0.1658P)^2^] where P=(Fo^2^+2Fc^2^)/3'
_refine_ls_weighting_scheme calc
_refine_ls_wR_factor_gt 0.2552
_refine_ls_wR_factor_ref 0.2795
_reflns_Friedel_coverage 0.827
_reflns_Friedel_fraction_full 0.983
_reflns_Friedel_fraction_max 0.918
_reflns_number_gt 12814
_reflns_number_total 26290
_reflns_threshold_expression 'I > 2\s(I)'
_cod_data_source_file c6ce00939e2.cif
_cod_data_source_block 2014ncs0624
_cod_depositor_comments
;
The following automatic conversions were performed:
'__diffrn_detector' tag replaced with '_diffrn_detector' tag.

Automatic conversion script
Id: cif_correct_tags 4268 2015-11-12 08:31:59Z antanas 
;
_cod_original_cell_volume 26412.0(9)
_cod_database_code 7226142
_chemical_oxdiff_formula 'Co2 C50 H50 S2 N6 O5'
_shelx_space_group_comment
;
The symmetry employed for this shelxl refinement is uniquely defined
by the following loop, which should always be used as a source of
symmetry information in preference to the above space-group names.
They are only intended as comments.
;
_shelx_estimated_absorpt_t_max 0.982
_shelx_estimated_absorpt_t_min 0.961
_reflns_odcompleteness_completeness 96.69
_reflns_odcompleteness_iscentric 1
_reflns_odcompleteness_theta 26.32
_olex2_refinement_description
;
1. Twinned data refinement
 Scales: 0.79(3) 0.21(3)
2. Fixed Uiso
 At 1.2 times of:
  All C(H) groups, All C(H,H) groups
 At 1.5 times of:
  All C(H,H,H) groups
3. Restrained distances
 C107-C108
 1.54 with sigma of 0.02
 C106-C107
 1.54 with sigma of 0.02
 C105-C106
 1.54 with sigma of 0.02
 C104-C105
 1.54 with sigma of 0.02
 C103-C104
 1.54 with sigma of 0.02
 C81-C80
 1.54 with sigma of 0.02
 C80-C79
 1.54 with sigma of 0.02
 C79-C78
 1.54 with sigma of 0.02
 C78-C77
 1.54 with sigma of 0.02
 C77-C76
 1.54 with sigma of 0.02
 C103-C104
 1.54 with sigma of 0.01
 C104-C105
 1.54 with sigma of 0.01
 C105-C106
 1.54 with sigma of 0.01
 C106-C107
 1.54 with sigma of 0.01
 C107-C108
 1.54 with sigma of 0.01
 C81-C80
 1.54 with sigma of 0.01
 C80-C79
 1.54 with sigma of 0.01
 C79-C78
 1.54 with sigma of 0.01
 C78-C77
 1.54 with sigma of 0.01
 C77-C76
 1.54 with sigma of 0.01
 C22-C23
 1.54 with sigma of 0.01
 C23-C24
 1.54 with sigma of 0.01
 C24-C25
 1.54 with sigma of 0.01
 C25-C26
 1.54 with sigma of 0.01
 C26-C27
 1.54 with sigma of 0.01
 N16-C113
 1.2 with sigma of 0.01
 N16A-C114
 1.2 with sigma of 0.01
 C113-S4
 1.64 with sigma of 0.01
 C114-S4A
 1.64 with sigma of 0.01
 Co3-N16
 2.1 with sigma of 0.01
 Co3-N16A
 2.1 with sigma of 0.01
 S4A-S4
 1.7 with sigma of 0.02
 C114-C113
 0.7 with sigma of 0.02
 Co2-N15
 2.1 with sigma of 0.01
 Co2-N15A
 2.1 with sigma of 0.01
 C112-N15
 1.2 with sigma of 0.01
 N15A-C111
 1.2 with sigma of 0.01
 C111-S3A
 1.64 with sigma of 0.01
 C112-S3
 1.64 with sigma of 0.01
 C97-C84
 1.46 with sigma of 0.02
 C52-C53
 1.54 with sigma of 0.01
 C53-C54
 1.54 with sigma of 0.01
 C52-C51
 1.54 with sigma of 0.01
 C51-C50
 1.54 with sigma of 0.01
 C50-C49
 1.54 with sigma of 0.01
 C1-C6
 1.46 with sigma of 0.01
 C106-C108
 2.4 with sigma of 0.04
 C81-C79
 2.4 with sigma of 0.04
 C80-C78
 2.4 with sigma of 0.04
 C79-C77
 2.4 with sigma of 0.04
 C78-C76
 2.4 with sigma of 0.04
4. Rigid bond restraints
 All non-hydrogen atoms
 with sigma for 1-2 distances of 0.01 and sigma for 1-3 distances of 0.01
5. Uiso/Uaniso restraints and constraints
All non-hydrogen atoms have similar U: within 1.7A with sigma of 0.04 and sigma
for terminal atoms of 0.08
Uanis(C114) = Uanis(C113)
Uanis(S4A) = Uanis(S4)
Uanis(N16) = Uanis(N16A)
Uanis(N15A) = Uanis(N15)
Uanis(C111) = Uanis(C112)
Uanis(S3) = Uanis(S3A)
6. Rigid body (RIGU) restrains
 All non-hydrogen atoms
 with sigma for 1-2 distances of 0.004 and sigma for 1-3 distances of 0.004
7. Others
 Sof(N16A)=Sof(C114)=Sof(S4A)=1-FVAR(1)
 Sof(N16)=Sof(C113)=Sof(S4)=FVAR(1)
 Sof(N15A)=Sof(S3A)=1-FVAR(2)
 Sof(S3)=Sof(N15)=FVAR(2)
 Sof(C112)=1-FVAR(3)
 Sof(C111)=FVAR(3)
8.a Secondary CH2 refined with riding coordinates:
 C22(H22A,H22B), C23(H23A,H23B), C24(H24A,H24B), C25(H25A,H25B), C26(H26A,
 H26B), C49(H49A,H49B), C50(H50A,H50B), C51(H51A,H51B), C52(H52A,H52B),
 C53(H53A,H53B), C76(H76A,H76B), C77(H77A,H77B), C78(H78A,H78B), C79(H79A,H79B),
  C80(H80A,H80B), C103(H10A,H10B), C104(H10C,H10D), C105(H10E,H10F), C106(H10G,
 H10H), C107(H10I,H10J)
8.b Me refined with riding coordinates:
 C27(H27A,H27B,H27C), C54(H54A,H54B,H54C), C81(H81A,H81B,H81C), C108(H10K,H10L,
 H10M)
8.c Aromatic/amide H refined with riding coordinates:
 C2(H2), C4(H4), C7(H7), C8(H8), C9(H9), C10(H10), C12(H12), C13(H13),
 C14(H14), C15(H15), C17(H17), C18(H18), C20(H20), C21(H21), C29(H29), C31(H31),
  C34(H34), C35(H35), C36(H36), C37(H37), C39(H39), C40(H40), C41(H41),
 C42(H42), C44(H44), C45(H45), C47(H47), C48(H48), C56(H56), C58(H58), C61(H61),
  C62(H62), C63(H63), C64(H64), C66(H66), C67(H67), C68(H68), C69(H69),
 C71(H71), C72(H72), C74(H74), C75(H75), C83(H83), C85(H85), C88(H88), C89(H89),
  C90(H90), C91(H91), C93(H93), C94(H94), C95(H95), C96(H96), C98(H98),
 C99(H99), C101(H101), C102(H102)
;
_shelx_shelxl_version_number 2014/7
_olex2_submission_special_instructions 'No special instructions were received'

loop_
_space_group_symop_operation_xyz
'x, y, z'
'-x, -y, z+1/2'
'-y+1/2, x+1/2, z+1/4'
'y+1/2, -x+1/2, z+3/4'
'-x+1/2, y+1/2, -z+1/4'
'x+1/2, -y+1/2, -z+3/4'
'y, x, -z'
'-y, -x, -z+1/2'

loop_
_atom_site_label
_atom_site_type_symbol
_atom_site_fract_x
_atom_site_fract_y
_atom_site_fract_z
_atom_site_U_iso_or_equiv
_atom_site_adp_type
_atom_site_occupancy
_atom_site_site_symmetry_order
_atom_site_calc_flag
_atom_site_refinement_flags_posn
_atom_site_refinement_flags_adp
_atom_site_refinement_flags_occupancy
_atom_site_disorder_assembly
_atom_site_disorder_group
Co1 Co 0.38123(4) 0.12479(4) 0.25396(2) 0.0460(3) Uani 1 1 d . U . . .
Co2 Co 0.13853(5) 0.13853(5) 0.0000 0.0657(5) Uani 1 2 d DS TU P . .
Co3 Co 0.38767(5) 0.38767(5) 0.5000 0.0576(4) Uani 1 2 d DS TU P . .
S1 S 0.5211(2) 0.25594(19) 0.28412(10) 0.168(2) Uani 1 1 d . U . . .
S2 S 0.2337(4) -0.0044(4) 0.27748(18) 0.309(5) Uani 1 1 d . U . . .
S3 S 0.2581(4) -0.0073(4) 0.02463(19) 0.194(3) Uani 0.619(5) 1 d D U . A 1
O1 O -0.0790(3) 0.3301(3) 0.36439(19) 0.105(2) Uani 1 1 d . U . . .
O2 O 0.8461(3) 0.0783(4) 0.3894(2) 0.128(3) Uani 1 1 d . U . . .
O3 O 0.3306(4) 0.5978(3) 0.12083(16) 0.100(2) Uani 1 1 d . U . . .
O4 O 0.0807(3) -0.3415(3) 0.12201(18) 0.101(2) Uani 1 1 d . U . . .
N1 N 0.2671(3) 0.2750(3) 0.37276(11) 0.0508(16) Uani 1 1 d . U . . .
N2 N 0.3376(3) 0.3445(3) 0.46682(12) 0.070(2) Uani 1 1 d . U . . .
N3 N 0.3364(3) 0.1750(3) 0.28513(11) 0.0498(15) Uani 1 1 d . U . . .
N4 N 0.4926(3) 0.0200(3) 0.38415(11) 0.0525(17) Uani 1 1 d . U . . .
N5 N 0.4267(3) -0.0706(3) 0.47335(11) 0.0459(15) Uani 1 1 d . U . . .
N6 N 0.4269(3) 0.0838(3) 0.28853(11) 0.0458(14) Uani 1 1 d . U . . .
N7 N 0.2751(3) 0.2442(3) 0.12467(11) 0.0531(17) Uani 1 1 d . U . . .
N8 N 0.1871(3) 0.1830(3) 0.03256(11) 0.0547(16) Uani 1 1 d . U . . .
N9 N 0.3408(3) 0.1704(3) 0.22077(11) 0.0483(15) Uani 1 1 d . U . . .
N10 N 0.0246(2) 0.0105(2) 0.12542(10) 0.0433(14) Uani 1 1 d . U . . .
N11 N 0.0954(3) 0.0895(3) 0.03251(12) 0.0703(19) Uani 1 1 d . U . . .
N12 N -0.0639(3) 0.0696(3) 0.21675(12) 0.0500(15) Uani 1 1 d . U . . .
N13 N 0.4453(3) 0.1865(3) 0.25364(15) 0.0634(17) Uani 1 1 d . U . . .
N14 N 0.3171(3) 0.0645(3) 0.25546(13) 0.0618(18) Uani 1 1 d . U . . .
N15 N 0.1962(8) 0.0744(8) -0.0020(5) 0.065(4) Uani 0.619(5) 1 d D U . A 1
N16 N 0.4528(13) 0.3252(14) 0.4996(7) 0.070(3) Uani 0.703(7) 1 d D U . B 1
C1 C 0.2395(3) 0.2931(3) 0.39487(14) 0.0517(18) Uani 1 1 d D U . . .
C2 C 0.1841(4) 0.3063(4) 0.39363(14) 0.0548(19) Uani 1 1 d . U . . .
H2 H 0.1663 0.3239 0.4094 0.066 Uiso 1 1 calc R . . . .
C3 C 0.1537(3) 0.2943(3) 0.36977(15) 0.0451(16) Uani 1 1 d . U . . .
C4 C 0.1806(3) 0.2711(3) 0.34530(15) 0.0482(18) Uani 1 1 d . U . . .
H4 H 0.1611 0.2641 0.3280 0.058 Uiso 1 1 calc R . . . .
C5 C 0.2388(3) 0.2591(3) 0.34896(14) 0.0519(18) Uani 1 1 d . U . . .
C6 C 0.2754(4) 0.3075(4) 0.42011(14) 0.059(2) Uani 1 1 d D U . . .
C7 C 0.3340(4) 0.3056(3) 0.42059(16) 0.061(2) Uani 1 1 d . U . . .
H7 H 0.3537 0.2938 0.4040 0.073 Uiso 1 1 calc R . . . .
C8 C 0.3636(4) 0.3202(4) 0.44416(14) 0.059(2) Uani 1 1 d . U . . .
H8 H 0.4030 0.3133 0.4448 0.071 Uiso 1 1 calc R . . . .
C9 C 0.2829(4) 0.3448(5) 0.46732(17) 0.081(3) Uani 1 1 d . U . . .
H9 H 0.2651 0.3595 0.4839 0.098 Uiso 1 1 calc R . . . .
C10 C 0.2520(4) 0.3274(5) 0.44790(17) 0.089(3) Uani 1 1 d . U . . .
H10 H 0.2123 0.3268 0.4508 0.107 Uiso 1 1 calc R . . . .
C11 C 0.2731(3) 0.2317(4) 0.32641(14) 0.0530(19) Uani 1 1 d . U . . .
C12 C 0.2455(4) 0.2078(4) 0.30322(15) 0.060(2) Uani 1 1 d . U . . .
H12 H 0.2059 0.2115 0.3005 0.072 Uiso 1 1 calc R . . . .
C13 C 0.2803(3) 0.1774(3) 0.28380(15) 0.0485(18) Uani 1 1 d . U . . .
H13 H 0.2622 0.1574 0.2688 0.058 Uiso 1 1 calc R . . . .
C14 C 0.3600(3) 0.2005(4) 0.30617(14) 0.054(2) Uani 1 1 d . U . . .
H14 H 0.4001 0.2004 0.3065 0.065 Uiso 1 1 calc R . . . .
C15 C 0.3337(3) 0.2276(4) 0.32814(15) 0.056(2) Uani 1 1 d . U . . .
H15 H 0.3543 0.2430 0.3437 0.068 Uiso 1 1 calc R . . . .
C16 C 0.0899(4) 0.3047(4) 0.36760(18) 0.060(2) Uani 1 1 d . U . . .
C17 C 0.0584(3) 0.2949(4) 0.39101(18) 0.060(2) Uani 1 1 d . U . . .
H17 H 0.0743 0.2809 0.4082 0.072 Uiso 1 1 calc R . . . .
C18 C 0.0006(4) 0.3066(4) 0.3885(2) 0.070(2) Uani 1 1 d . U . . .
H18 H -0.0225 0.3007 0.4047 0.084 Uiso 1 1 calc R . . . .
C19 C -0.0229(4) 0.3250(4) 0.3656(2) 0.075(2) Uani 1 1 d . U . . .
C20 C 0.0088(4) 0.3320(4) 0.3391(2) 0.081(3) Uani 1 1 d . U . . .
H20 H -0.0084 0.3418 0.3215 0.097 Uiso 1 1 calc R . . . .
C21 C 0.0673(4) 0.3227(3) 0.34208(19) 0.064(2) Uani 1 1 d . U . . .
H21 H 0.0914 0.3289 0.3263 0.076 Uiso 1 1 calc R . . . .
C22 C -0.1073(5) 0.3527(6) 0.3380(3) 0.124(4) Uani 1 1 d D U . . .
H22A H -0.0988 0.3282 0.3215 0.149 Uiso 1 1 calc R . . . .
H22B H -0.0935 0.3912 0.3338 0.149 Uiso 1 1 calc R . . . .
C23 C -0.1706(5) 0.3536(6) 0.3437(3) 0.132(4) Uani 1 1 d D U . . .
H23A H -0.1911 0.3612 0.3257 0.158 Uiso 1 1 calc R . . . .
H23B H -0.1829 0.3165 0.3510 0.158 Uiso 1 1 calc R . . . .
C24 C -0.1839(5) 0.3983(6) 0.3649(3) 0.145(5) Uani 1 1 d D U . . .
H24A H -0.1738 0.4364 0.3579 0.174 Uiso 1 1 calc R . . . .
H24B H -0.1651 0.3914 0.3834 0.174 Uiso 1 1 calc R . . . .
C25 C -0.2493(5) 0.3899(8) 0.3668(3) 0.169(6) Uani 1 1 d D U . . .
H25A H -0.2683 0.4080 0.3504 0.203 Uiso 1 1 calc R . . . .
H25B H -0.2589 0.3493 0.3669 0.203 Uiso 1 1 calc R . . . .
C26 C -0.2676(7) 0.4182(7) 0.3950(3) 0.178(7) Uani 1 1 d D U . . .
H26A H -0.2375 0.4073 0.4085 0.213 Uiso 1 1 calc R . . . .
H26B H -0.2615 0.4589 0.3914 0.213 Uiso 1 1 calc R . . . .
C27 C -0.3209(6) 0.4173(7) 0.4134(3) 0.183(7) Uani 1 1 d D U . . .
H27A H -0.3155 0.4416 0.4300 0.275 Uiso 1 1 calc R . . . .
H27B H -0.3530 0.4312 0.4022 0.275 Uiso 1 1 calc R . . . .
H27C H -0.3285 0.3787 0.4196 0.275 Uiso 1 1 calc R . . . .
C28 C 0.5258(4) 0.0091(4) 0.40945(14) 0.058(2) Uani 1 1 d . U . . .
C29 C 0.5792(4) 0.0192(4) 0.41219(14) 0.055(2) Uani 1 1 d . U . . .
H29 H 0.5977 0.0127 0.4298 0.066 Uiso 1 1 calc R . . . .
C30 C 0.6112(4) 0.0410(3) 0.38722(15) 0.0536(18) Uani 1 1 d . U . . .
C31 C 0.5817(4) 0.0506(3) 0.36348(14) 0.0503(18) Uani 1 1 d . U . . .
H31 H 0.6006 0.0645 0.3471 0.060 Uiso 1 1 calc R . . . .
C32 C 0.5277(4) 0.0413(3) 0.36227(13) 0.0486(17) Uani 1 1 d . U . . .
C33 C 0.4876(3) -0.0161(3) 0.43230(14) 0.0509(18) Uani 1 1 d . U . . .
C34 C 0.4310(3) -0.0193(3) 0.43042(15) 0.053(2) Uani 1 1 d . U . . .
H34 H 0.4125 -0.0022 0.4147 0.064 Uiso 1 1 calc R . . . .
C35 C 0.3993(4) -0.0465(4) 0.45041(15) 0.057(2) Uani 1 1 d . U . . .
H35 H 0.3595 -0.0488 0.4486 0.068 Uiso 1 1 calc R . . . .
C36 C 0.4797(3) -0.0699(4) 0.47586(14) 0.058(2) Uani 1 1 d . U . . .
H36 H 0.4962 -0.0868 0.4922 0.070 Uiso 1 1 calc R . . . .
C37 C 0.5146(3) -0.0455(4) 0.45584(14) 0.054(2) Uani 1 1 d . U . . .
H37 H 0.5545 -0.0479 0.4574 0.065 Uiso 1 1 calc R . . . .
C38 C 0.4923(4) 0.0541(3) 0.33582(13) 0.0442(17) Uani 1 1 d . U . . .
C39 C 0.5159(4) 0.0671(4) 0.31136(14) 0.057(2) Uani 1 1 d . U . . .
H39 H 0.5557 0.0653 0.3093 0.068 Uiso 1 1 calc R . . . .
C40 C 0.4825(4) 0.0834(4) 0.28863(14) 0.057(2) Uani 1 1 d . U . . .
H40 H 0.5012 0.0953 0.2718 0.068 Uiso 1 1 calc R . . . .
C41 C 0.3991(4) 0.0655(4) 0.31189(14) 0.061(2) Uani 1 1 d . U . . .
H41 H 0.3592 0.0616 0.3120 0.073 Uiso 1 1 calc R . . . .
C42 C 0.4318(3) 0.0526(3) 0.33600(14) 0.0486(18) Uani 1 1 d . U . . .
H42 H 0.4131 0.0425 0.3531 0.058 Uiso 1 1 calc R . . . .
C43 C 0.6732(4) 0.0515(4) 0.38869(18) 0.061(2) Uani 1 1 d . U . . .
C44 C 0.6990(4) 0.0737(4) 0.4132(2) 0.079(3) Uani 1 1 d . U . . .
H44 H 0.6773 0.0815 0.4298 0.094 Uiso 1 1 calc R . . . .
C45 C 0.7560(4) 0.0839(5) 0.4130(2) 0.089(3) Uani 1 1 d . U . . .
H45 H 0.7737 0.1006 0.4291 0.107 Uiso 1 1 calc R . . . .
C46 C 0.7879(5) 0.0698(6) 0.3891(3) 0.104(3) Uani 1 1 d . U . . .
C47 C 0.7632(4) 0.0499(5) 0.3661(2) 0.089(3) Uani 1 1 d . U . . .
H47 H 0.7865 0.0410 0.3503 0.107 Uiso 1 1 calc R . . . .
C48 C 0.7065(4) 0.0412(4) 0.3633(2) 0.077(3) Uani 1 1 d . U . . .
H48 H 0.6900 0.0291 0.3459 0.093 Uiso 1 1 calc R . . . .
C49 C 0.8744(4) 0.1098(6) 0.4167(3) 0.135(4) Uani 1 1 d D U . . .
H49A H 0.8588 0.1483 0.4189 0.162 Uiso 1 1 calc R . . . .
H49B H 0.8672 0.0882 0.4343 0.162 Uiso 1 1 calc R . . . .
C50 C 0.9396(4) 0.1123(7) 0.4101(3) 0.141(5) Uani 1 1 d D U . . .
H50A H 0.9602 0.1328 0.4252 0.169 Uiso 1 1 calc R . . . .
H50B H 0.9556 0.0740 0.4081 0.169 Uiso 1 1 calc R . . . .
C51 C 0.9419(5) 0.1451(7) 0.3813(3) 0.152(5) Uani 1 1 d D U . . .
H51A H 0.9184 0.1263 0.3667 0.182 Uiso 1 1 calc R . . . .
H51B H 0.9285 0.1843 0.3838 0.182 Uiso 1 1 calc R . . . .
C52 C 1.0045(5) 0.1441(7) 0.3727(3) 0.151(5) Uani 1 1 d D U . . .
H52A H 1.0264 0.1663 0.3867 0.181 Uiso 1 1 calc R . . . .
H52B H 1.0183 0.1047 0.3735 0.181 Uiso 1 1 calc R . . . .
C53 C 1.0152(6) 0.1674(6) 0.3434(3) 0.165(6) Uani 1 1 d D U . . .
H53A H 1.0020 0.2069 0.3429 0.198 Uiso 1 1 calc R . . . .
H53B H 0.9921 0.1458 0.3296 0.198 Uiso 1 1 calc R . . . .
C54 C 1.0762(6) 0.1660(6) 0.3335(4) 0.209(9) Uani 1 1 d D U . . .
H54A H 1.0788 0.1819 0.3143 0.314 Uiso 1 1 calc R . . . .
H54B H 1.0995 0.1882 0.3466 0.314 Uiso 1 1 calc R . . . .
H54C H 1.0896 0.1269 0.3332 0.314 Uiso 1 1 calc R . . . .
C55 C 0.2951(3) 0.2722(3) 0.14751(13) 0.0397(16) Uani 1 1 d . U . . .
C56 C 0.3029(3) 0.3312(3) 0.14686(13) 0.0485(19) Uani 1 1 d . U . . .
H56 H 0.3142 0.3496 0.1639 0.058 Uiso 1 1 calc R . . . .
C57 C 0.2950(3) 0.3630(3) 0.12333(14) 0.0418(15) Uani 1 1 d . U . . .
C58 C 0.2766(4) 0.3307(3) 0.09882(14) 0.054(2) Uani 1 1 d . U . . .
H58 H 0.2725 0.3494 0.0810 0.064 Uiso 1 1 calc R . . . .
C59 C 0.2650(3) 0.2740(3) 0.10048(13) 0.0426(16) Uani 1 1 d . U . . .
C60 C 0.3073(3) 0.2377(4) 0.17365(14) 0.0488(17) Uani 1 1 d . U . . .
C61 C 0.3024(3) 0.1800(4) 0.17400(15) 0.0522(18) Uani 1 1 d . U . . .
H61 H 0.2866 0.1621 0.1578 0.063 Uiso 1 1 calc R . . . .
C62 C 0.3187(3) 0.1469(3) 0.19608(13) 0.052(2) Uani 1 1 d . U . . .
H62 H 0.3149 0.1071 0.1947 0.063 Uiso 1 1 calc R . . . .
C63 C 0.3409(4) 0.2263(4) 0.22087(15) 0.056(2) Uani 1 1 d . U . . .
H63 H 0.3514 0.2448 0.2380 0.067 Uiso 1 1 calc R . . . .
C64 C 0.3269(4) 0.2594(4) 0.19805(15) 0.062(2) Uani 1 1 d . U . . .
H64 H 0.3312 0.2991 0.1996 0.074 Uiso 1 1 calc R . . . .
C65 C 0.2393(3) 0.2423(3) 0.07653(13) 0.0431(16) Uani 1 1 d . U . . .
C66 C 0.2205(3) 0.2695(3) 0.05158(15) 0.055(2) Uani 1 1 d . U . . .
H66 H 0.2253 0.3090 0.0491 0.066 Uiso 1 1 calc R . . . .
C67 C 0.1955(3) 0.2378(3) 0.03113(14) 0.053(2) Uani 1 1 d . U . . .
H67 H 0.1831 0.2566 0.0144 0.064 Uiso 1 1 calc R . . . .
C68 C 0.2126(4) 0.1567(3) 0.05440(16) 0.066(2) Uani 1 1 d . U . . .
H68 H 0.2137 0.1166 0.0542 0.079 Uiso 1 1 calc R . . . .
C69 C 0.2362(4) 0.1826(3) 0.07591(15) 0.059(2) Uani 1 1 d . U . . .
H69 H 0.2514 0.1613 0.0912 0.071 Uiso 1 1 calc R . . . .
C70 C 0.3059(3) 0.4222(3) 0.12370(17) 0.0535(18) Uani 1 1 d . U . . .
C71 C 0.2959(5) 0.4532(4) 0.14581(19) 0.078(3) Uani 1 1 d . U . . .
H71 H 0.2827 0.4364 0.1629 0.093 Uiso 1 1 calc R . . . .
C72 C 0.3046(4) 0.5121(4) 0.1443(2) 0.085(3) Uani 1 1 d . U . . .
H72 H 0.2974 0.5340 0.1609 0.102 Uiso 1 1 calc R . . . .
C73 C 0.3219(4) 0.5379(4) 0.1215(2) 0.075(2) Uani 1 1 d . U . . .
C74 C 0.3349(4) 0.5063(4) 0.0966(2) 0.072(2) Uani 1 1 d . U . . .
H74 H 0.3500 0.5240 0.0802 0.086 Uiso 1 1 calc R . . . .
C75 C 0.3252(3) 0.4516(4) 0.09715(16) 0.0550(19) Uani 1 1 d . U . . .
H75 H 0.3306 0.4301 0.0803 0.066 Uiso 1 1 calc R . . . .
C76 C 0.3565(6) 0.6236(4) 0.1008(3) 0.109(4) Uani 1 1 d D U . . .
H76A H 0.3394 0.6115 0.0826 0.131 Uiso 1 1 calc R . . . .
H76B H 0.3960 0.6100 0.1008 0.131 Uiso 1 1 calc R . . . .
C77 C 0.3584(6) 0.6894(4) 0.1008(3) 0.145(5) Uani 1 1 d D U . . .
H77A H 0.3789 0.7050 0.0842 0.174 Uiso 1 1 calc R . . . .
H77B H 0.3205 0.7067 0.1022 0.174 Uiso 1 1 calc R . . . .
C78 C 0.3923(6) 0.6938(5) 0.1286(3) 0.128(5) Uiso 1 1 d D U . . .
H78A H 0.3719 0.6760 0.1447 0.153 Uiso 1 1 calc R . . . .
H78B H 0.4300 0.6762 0.1267 0.153 Uiso 1 1 calc R . . . .
C79 C 0.3970(7) 0.7580(6) 0.1326(3) 0.155(6) Uiso 1 1 d D U . . .
H79A H 0.3602 0.7770 0.1296 0.186 Uiso 1 1 calc R . . . .
H79B H 0.4255 0.7746 0.1197 0.186 Uiso 1 1 calc R . . . .
C80 C 0.4160(8) 0.7610(7) 0.1644(3) 0.178(7) Uiso 1 1 d D U . . .
H80A H 0.3876 0.7417 0.1764 0.214 Uiso 1 1 calc R . . . .
H80B H 0.4522 0.7406 0.1666 0.214 Uiso 1 1 calc R . . . .
C81 C 0.4235(15) 0.8220(9) 0.1751(6) 0.42(2) Uiso 1 1 d D U . . .
H81A H 0.4355 0.8214 0.1951 0.637 Uiso 1 1 calc R . . . .
H81B H 0.4523 0.8411 0.1636 0.637 Uiso 1 1 calc R . . . .
H81C H 0.3876 0.8422 0.1735 0.637 Uiso 1 1 calc R . . . .
C82 C 0.0455(4) -0.0161(4) 0.10114(13) 0.0546(19) Uani 1 1 d . U . . .
C83 C 0.0554(3) -0.0750(3) 0.10100(15) 0.0540(19) Uani 1 1 d . U . . .
H83 H 0.0707 -0.0930 0.0847 0.065 Uiso 1 1 calc R . . . .
C84 C 0.0421(3) -0.1061(3) 0.12538(14) 0.0517(18) Uani 1 1 d D U . . .
C85 C 0.0224(3) -0.0795(3) 0.14998(14) 0.0496(18) Uani 1 1 d . U . . .
H85 H 0.0156 -0.0999 0.1671 0.059 Uiso 1 1 calc R . . . .
C86 C 0.0134(3) -0.0219(3) 0.14818(12) 0.0457(17) Uani 1 1 d . U . . .
C87 C 0.0604(4) 0.0193(4) 0.07711(14) 0.056(2) Uani 1 1 d . U . . .
C88 C 0.0560(4) 0.0769(4) 0.07822(15) 0.067(2) Uani 1 1 d . U . . .
H88 H 0.0431 0.0945 0.0952 0.080 Uiso 1 1 calc R . . . .
C89 C 0.0708(4) 0.1113(4) 0.05383(15) 0.075(3) Uani 1 1 d . U . . .
H89 H 0.0621 0.1504 0.0538 0.090 Uiso 1 1 calc R . . . .
C90 C 0.0980(4) 0.0317(4) 0.03098(15) 0.075(3) Uani 1 1 d . U . . .
H90 H 0.1096 0.0147 0.0136 0.089 Uiso 1 1 calc R . . . .
C91 C 0.0849(5) -0.0013(4) 0.05270(17) 0.089(3) Uani 1 1 d . U . . .
H91 H 0.0926 -0.0405 0.0514 0.107 Uiso 1 1 calc R . . . .
C92 C -0.0146(3) 0.0077(3) 0.17168(13) 0.0492(18) Uani 1 1 d . U . . .
C93 C -0.0337(3) -0.0179(3) 0.19663(13) 0.0478(18) Uani 1 1 d . U . . .
H93 H -0.0286 -0.0572 0.1997 0.057 Uiso 1 1 calc R . . . .
C94 C -0.0600(3) 0.0150(3) 0.21670(14) 0.0516(19) Uani 1 1 d . U . . .
H94 H -0.0771 -0.0042 0.2322 0.062 Uiso 1 1 calc R . . . .
C95 C -0.0437(3) 0.0953(4) 0.19480(15) 0.0505(18) Uani 1 1 d . U . . .
H95 H -0.0464 0.1353 0.1944 0.061 Uiso 1 1 calc R . . . .
C96 C -0.0191(4) 0.0697(3) 0.17231(16) 0.054(2) Uani 1 1 d . U . . .
H96 H -0.0047 0.0916 0.1570 0.065 Uiso 1 1 calc R . . . .
C97 C 0.0529(3) -0.1692(3) 0.12490(16) 0.0524(18) Uani 1 1 d D U . . .
C98 C 0.0443(4) -0.2004(4) 0.10197(18) 0.058(2) Uani 1 1 d . U . . .
H98 H 0.0313 -0.1817 0.0853 0.070 Uiso 1 1 calc R . . . .
C99 C 0.0524(4) -0.2571(4) 0.1004(2) 0.077(3) Uani 1 1 d . U . . .
H99 H 0.0450 -0.2770 0.0832 0.092 Uiso 1 1 calc R . . . .
C100 C 0.0725(4) -0.2864(4) 0.1252(2) 0.075(2) Uani 1 1 d . U . . .
C101 C 0.0807(4) -0.2545(4) 0.1479(2) 0.071(2) Uani 1 1 d . U . . .
H101 H 0.0936 -0.2729 0.1646 0.085 Uiso 1 1 calc R . . . .
C102 C 0.0721(4) -0.1944(4) 0.14966(18) 0.068(2) Uani 1 1 d . U . . .
H102 H 0.0791 -0.1736 0.1666 0.081 Uiso 1 1 calc R . . . .
C103 C 0.1049(6) -0.3726(4) 0.1439(3) 0.115(4) Uani 1 1 d D U . . .
H10A H 0.0789 -0.3749 0.1603 0.137 Uiso 1 1 calc R . . . .
H10B H 0.1406 -0.3549 0.1502 0.137 Uiso 1 1 calc R . . . .
C104 C 0.1163(6) -0.4331(4) 0.1311(2) 0.116(4) Uani 1 1 d D U . . .
H10C H 0.0815 -0.4463 0.1215 0.139 Uiso 1 1 calc R . . . .
H10D H 0.1461 -0.4300 0.1165 0.139 Uiso 1 1 calc R . . . .
C105 C 0.1341(10) -0.4769(7) 0.1527(4) 0.231(10) Uiso 1 1 d D U . . .
H10E H 0.1052 -0.4818 0.1677 0.278 Uiso 1 1 calc R . . . .
H10F H 0.1706 -0.4671 0.1616 0.278 Uiso 1 1 calc R . . . .
C106 C 0.1390(9) -0.5301(8) 0.1337(4) 0.213(9) Uiso 1 1 d D U . . .
H10G H 0.1704 -0.5269 0.1200 0.255 Uiso 1 1 calc R . . . .
H10H H 0.1035 -0.5379 0.1234 0.255 Uiso 1 1 calc R . . . .
C107 C 0.1509(13) -0.5751(11) 0.1568(5) 0.342(16) Uiso 1 1 d D U . . .
H10I H 0.1910 -0.5865 0.1573 0.410 Uiso 1 1 calc R . . . .
H10J H 0.1387 -0.5629 0.1760 0.410 Uiso 1 1 calc R . . . .
C108 C 0.1130(13) -0.6210(9) 0.1445(6) 0.38(2) Uiso 1 1 d D U . . .
H10K H 0.1148 -0.6545 0.1567 0.569 Uiso 1 1 calc R . . . .
H10L H 0.0741 -0.6073 0.1437 0.569 Uiso 1 1 calc R . . . .
H10M H 0.1258 -0.6306 0.1253 0.569 Uiso 1 1 calc R . . . .
C109 C 0.4779(6) 0.2204(5) 0.2660(3) 0.114(4) Uani 1 1 d . U . . .
C110 C 0.2865(7) 0.0324(6) 0.2638(4) 0.144(6) Uani 1 1 d . U . . .
C111 C 0.2521(10) 0.0542(13) -0.0053(6) 0.088(4) Uani 0.327(16) 1 d D U . A 2
C113 C 0.4788(7) 0.2907(8) 0.5137(4) 0.113(5) Uani 0.703(7) 1 d D U . B 1
S4 S 0.5240(4) 0.2511(4) 0.53192(19) 0.244(4) Uani 0.703(7) 1 d D U . B 1
N16A N 0.449(3) 0.324(3) 0.4977(17) 0.070(3) Uani 0.297(7) 1 d D U . B 2
C114 C 0.4918(16) 0.2975(13) 0.4988(7) 0.113(5) Uani 0.297(7) 1 d D U . B 2
S4A S 0.5251(10) 0.2383(9) 0.4922(4) 0.244(4) Uani 0.297(7) 1 d D U . B 2
N15A N 0.2083(12) 0.0813(15) 0.0000(8) 0.065(4) Uani 0.381(5) 1 d D U . A 2
S3A S 0.3113(5) 0.0169(6) -0.0118(3) 0.194(3) Uani 0.381(5) 1 d D U . A 2
C112 C 0.2254(6) 0.0438(6) 0.0098(3) 0.088(4) Uani 0.673(16) 1 d D U . A 1

loop_
_atom_site_aniso_label
_atom_site_aniso_U_11
_atom_site_aniso_U_22
_atom_site_aniso_U_33
_atom_site_aniso_U_23
_atom_site_aniso_U_13
_atom_site_aniso_U_12
Co1 0.0546(6) 0.0563(7) 0.0270(4) 0.0016(4) 0.0035(4) -0.0092(6)
Co2 0.0860(8) 0.0860(8) 0.0252(6) 0.0126(6) -0.0126(6) -0.0338(10)
Co3 0.0709(7) 0.0709(7) 0.0309(7) -0.0059(5) 0.0059(5) -0.0121(9)
S1 0.199(5) 0.126(3) 0.179(4) 0.011(3) -0.087(4) -0.064(3)
S2 0.260(8) 0.306(9) 0.360(10) 0.065(8) 0.051(7) -0.174(7)
S3 0.165(6) 0.191(6) 0.228(7) 0.121(6) 0.055(5) 0.076(5)
O1 0.064(4) 0.098(6) 0.154(6) 0.032(5) -0.001(4) 0.000(4)
O2 0.056(4) 0.109(6) 0.218(8) -0.030(6) 0.007(4) -0.008(4)
O3 0.131(6) 0.053(3) 0.115(5) -0.021(3) 0.041(5) -0.018(4)
O4 0.082(5) 0.071(4) 0.152(6) 0.011(4) -0.016(5) 0.014(4)
N1 0.050(4) 0.070(4) 0.033(3) -0.006(3) -0.002(2) -0.016(3)
N2 0.074(4) 0.105(6) 0.032(3) -0.025(3) 0.006(3) -0.017(4)
N3 0.053(3) 0.060(4) 0.036(3) -0.009(3) -0.004(3) -0.002(3)
N4 0.076(4) 0.055(4) 0.027(2) 0.008(3) -0.010(3) -0.017(3)
N5 0.044(3) 0.053(4) 0.040(3) 0.011(3) -0.007(3) -0.001(3)
N6 0.063(3) 0.042(3) 0.033(3) 0.002(2) 0.014(3) 0.001(3)
N7 0.070(4) 0.052(4) 0.037(3) 0.008(2) -0.017(3) -0.004(3)
N8 0.066(4) 0.069(4) 0.030(3) 0.007(3) -0.016(3) -0.014(3)
N9 0.052(4) 0.060(3) 0.034(3) -0.010(3) 0.002(3) 0.000(3)
N10 0.052(4) 0.051(3) 0.027(2) 0.000(2) 0.001(2) -0.018(3)
N11 0.106(5) 0.081(4) 0.024(3) 0.002(3) -0.010(3) -0.044(4)
N12 0.053(4) 0.055(4) 0.042(3) 0.003(3) -0.008(3) 0.009(3)
N13 0.062(4) 0.056(4) 0.072(4) -0.004(3) -0.003(3) -0.003(3)
N14 0.080(5) 0.055(4) 0.050(4) -0.007(3) 0.003(3) -0.011(3)
N15 0.088(7) 0.072(6) 0.034(4) 0.002(4) -0.027(5) -0.034(6)
N16 0.081(5) 0.071(5) 0.057(6) -0.003(4) -0.011(4) -0.006(4)
C1 0.066(4) 0.053(5) 0.036(3) -0.007(3) 0.009(3) -0.019(4)
C2 0.069(4) 0.064(5) 0.031(3) 0.002(3) 0.014(3) -0.017(4)
C3 0.051(4) 0.036(4) 0.048(3) 0.003(3) 0.015(3) -0.006(3)
C4 0.056(4) 0.048(4) 0.041(3) -0.005(3) 0.000(3) 0.001(4)
C5 0.052(4) 0.067(5) 0.036(3) -0.004(3) 0.008(3) -0.007(4)
C6 0.073(4) 0.069(5) 0.036(3) -0.011(3) 0.009(3) -0.013(4)
C7 0.076(4) 0.062(5) 0.045(4) -0.026(4) 0.003(3) -0.003(4)
C8 0.070(5) 0.070(5) 0.038(3) -0.005(3) -0.001(3) 0.005(4)
C9 0.065(4) 0.132(9) 0.047(4) -0.035(5) 0.009(4) -0.012(5)
C10 0.062(5) 0.157(10) 0.049(4) -0.044(5) 0.017(4) -0.023(6)
C11 0.052(4) 0.071(5) 0.036(3) -0.013(3) 0.005(3) -0.004(4)
C12 0.060(4) 0.080(6) 0.041(3) -0.018(4) -0.005(3) -0.011(4)
C13 0.052(4) 0.056(5) 0.037(3) -0.007(3) 0.000(3) -0.013(4)
C14 0.045(4) 0.079(6) 0.038(3) -0.018(3) -0.001(3) -0.003(4)
C15 0.052(4) 0.073(6) 0.044(4) -0.014(4) -0.004(3) 0.001(4)
C16 0.056(4) 0.058(5) 0.067(4) -0.010(4) 0.007(3) 0.000(4)
C17 0.041(4) 0.067(6) 0.070(4) -0.009(4) 0.005(3) -0.002(4)
C18 0.041(4) 0.066(6) 0.103(6) 0.007(5) 0.010(4) 0.003(4)
C19 0.062(4) 0.068(6) 0.094(5) 0.015(5) 0.005(4) 0.002(4)
C20 0.070(5) 0.065(6) 0.108(6) 0.022(5) 0.002(4) 0.007(5)
C21 0.061(4) 0.048(5) 0.082(5) 0.002(4) -0.005(4) -0.005(4)
C22 0.091(6) 0.121(10) 0.160(9) 0.033(8) -0.025(6) 0.021(7)
C23 0.097(6) 0.110(9) 0.188(12) 0.019(8) -0.014(7) 0.012(7)
C24 0.120(8) 0.136(11) 0.179(12) -0.003(9) -0.006(8) -0.003(8)
C25 0.118(8) 0.177(14) 0.212(13) -0.036(11) 0.013(9) -0.002(9)
C26 0.180(13) 0.135(13) 0.219(15) -0.038(11) 0.034(11) -0.020(11)
C27 0.188(14) 0.163(15) 0.197(14) 0.083(12) 0.040(11) 0.031(12)
C28 0.067(4) 0.077(6) 0.031(3) 0.010(3) -0.007(3) -0.014(4)
C29 0.064(4) 0.069(5) 0.033(3) 0.000(3) -0.002(3) -0.007(4)
C30 0.066(4) 0.049(4) 0.046(3) -0.008(3) 0.004(3) -0.011(4)
C31 0.071(4) 0.046(4) 0.034(3) 0.006(3) 0.006(3) -0.004(4)
C32 0.075(4) 0.041(4) 0.029(3) -0.001(3) -0.002(3) -0.013(4)
C33 0.057(4) 0.059(5) 0.037(3) 0.000(3) -0.012(3) -0.010(4)
C34 0.051(4) 0.059(5) 0.049(4) 0.014(4) -0.019(3) -0.008(4)
C35 0.055(4) 0.068(5) 0.048(4) 0.013(4) -0.007(3) 0.000(4)
C36 0.047(4) 0.101(7) 0.027(3) -0.006(4) -0.008(3) 0.010(4)
C37 0.049(4) 0.071(5) 0.042(3) 0.015(4) -0.003(3) 0.010(4)
C38 0.074(4) 0.030(4) 0.028(3) 0.005(3) -0.004(3) 0.001(4)
C39 0.061(4) 0.072(6) 0.037(3) 0.014(3) 0.015(3) 0.016(4)
C40 0.061(4) 0.082(6) 0.028(3) 0.016(4) 0.009(3) 0.000(4)
C41 0.074(5) 0.079(6) 0.030(3) 0.006(3) 0.013(3) -0.015(4)
C42 0.066(4) 0.049(4) 0.031(3) 0.002(3) 0.005(3) -0.004(4)
C43 0.058(4) 0.057(5) 0.068(4) 0.021(4) -0.009(3) -0.002(4)
C44 0.065(5) 0.092(7) 0.078(5) 0.002(5) -0.011(4) -0.009(5)
C45 0.058(5) 0.084(7) 0.124(7) -0.001(6) -0.012(4) -0.001(5)
C46 0.066(5) 0.109(9) 0.136(7) -0.012(7) 0.009(5) -0.016(5)
C47 0.066(5) 0.092(8) 0.109(6) 0.009(6) 0.013(5) -0.010(5)
C48 0.062(5) 0.085(7) 0.085(5) 0.019(5) 0.007(4) 0.003(5)
C49 0.076(6) 0.141(10) 0.187(10) -0.001(8) 0.003(6) -0.026(7)
C50 0.083(6) 0.186(13) 0.153(9) -0.005(9) -0.008(6) -0.043(8)
C51 0.089(7) 0.202(15) 0.164(10) 0.006(10) 0.000(7) -0.056(9)
C52 0.104(8) 0.166(13) 0.184(10) -0.024(9) 0.005(8) -0.074(9)
C53 0.192(13) 0.136(12) 0.167(11) -0.050(9) 0.050(9) -0.089(10)
C54 0.211(14) 0.136(12) 0.279(18) -0.110(13) 0.116(13) -0.104(11)
C55 0.036(4) 0.052(4) 0.031(3) -0.005(3) -0.009(3) -0.006(3)
C56 0.061(5) 0.056(4) 0.028(3) -0.005(3) -0.016(3) -0.001(4)
C57 0.035(4) 0.050(3) 0.040(3) 0.004(3) -0.001(3) -0.009(3)
C58 0.071(5) 0.058(4) 0.032(3) 0.008(3) -0.011(3) -0.002(4)
C59 0.049(4) 0.045(4) 0.034(3) 0.003(3) -0.010(3) 0.006(3)
C60 0.047(4) 0.067(4) 0.032(3) -0.005(3) 0.003(3) -0.012(4)
C61 0.051(5) 0.064(4) 0.042(3) -0.005(3) 0.000(3) -0.005(4)
C62 0.077(5) 0.056(4) 0.025(3) -0.015(3) -0.004(3) 0.004(4)
C63 0.065(5) 0.062(4) 0.042(4) 0.001(3) -0.010(4) -0.001(4)
C64 0.070(6) 0.075(5) 0.040(3) 0.004(3) -0.020(4) -0.023(4)
C65 0.047(4) 0.045(4) 0.038(3) 0.004(3) -0.012(3) 0.005(3)
C66 0.059(5) 0.052(4) 0.055(4) 0.009(3) -0.019(4) 0.002(4)
C67 0.065(5) 0.063(4) 0.032(3) 0.016(3) -0.010(3) -0.012(4)
C68 0.104(7) 0.044(4) 0.049(4) 0.011(3) -0.026(4) -0.009(4)
C69 0.084(6) 0.054(4) 0.038(3) 0.012(3) -0.022(4) -0.004(4)
C70 0.042(4) 0.056(4) 0.062(4) 0.001(3) 0.001(4) -0.011(4)
C71 0.102(8) 0.067(5) 0.064(5) -0.016(4) 0.011(5) -0.013(5)
C72 0.080(7) 0.063(5) 0.113(6) -0.015(4) 0.032(6) -0.027(5)
C73 0.065(6) 0.060(4) 0.101(6) -0.012(4) 0.010(5) -0.014(4)
C74 0.059(5) 0.053(4) 0.104(6) 0.000(4) 0.023(5) -0.012(4)
C75 0.058(5) 0.056(4) 0.051(4) 0.002(3) -0.004(4) -0.005(4)
C76 0.134(10) 0.066(6) 0.128(8) -0.003(5) 0.033(7) -0.025(6)
C77 0.146(12) 0.073(6) 0.215(14) -0.007(7) 0.058(12) -0.025(7)
C82 0.066(5) 0.068(4) 0.030(3) -0.001(3) -0.004(3) -0.019(4)
C83 0.060(5) 0.059(4) 0.043(4) -0.002(3) 0.020(3) -0.011(4)
C84 0.062(5) 0.057(4) 0.036(3) -0.004(3) 0.005(3) -0.015(4)
C85 0.055(5) 0.057(4) 0.036(3) 0.003(3) 0.008(3) -0.010(4)
C86 0.061(5) 0.051(4) 0.026(3) -0.005(3) 0.003(3) -0.016(3)
C87 0.065(5) 0.071(4) 0.031(3) 0.007(3) -0.008(3) -0.023(4)
C88 0.089(6) 0.078(5) 0.033(3) 0.007(3) 0.007(4) -0.026(5)
C89 0.112(7) 0.076(5) 0.036(3) 0.010(3) 0.007(4) -0.027(5)
C90 0.122(8) 0.078(5) 0.023(3) -0.004(3) -0.001(4) -0.049(5)
C91 0.143(9) 0.072(5) 0.053(4) 0.006(4) 0.032(5) -0.029(6)
C92 0.074(5) 0.045(4) 0.029(3) 0.003(3) 0.001(3) -0.011(3)
C93 0.060(5) 0.051(4) 0.033(3) 0.003(3) 0.005(3) -0.010(4)
C94 0.062(5) 0.060(4) 0.033(3) 0.004(3) -0.009(3) 0.000(4)
C95 0.048(4) 0.054(4) 0.050(4) 0.006(3) -0.014(3) -0.002(4)
C96 0.068(5) 0.047(4) 0.048(4) 0.012(3) 0.003(4) -0.009(4)
C97 0.043(4) 0.061(4) 0.054(4) 0.000(3) 0.018(3) -0.006(4)
C98 0.056(5) 0.059(4) 0.060(4) 0.001(3) 0.006(4) 0.002(4)
C99 0.078(6) 0.063(4) 0.089(5) -0.008(4) 0.000(5) -0.001(5)
C100 0.071(6) 0.074(5) 0.079(5) -0.001(4) 0.009(5) 0.011(5)
C101 0.060(6) 0.082(5) 0.070(5) 0.014(4) 0.007(4) -0.004(5)
C102 0.061(5) 0.084(5) 0.058(4) 0.011(4) 0.013(4) 0.008(5)
C103 0.125(9) 0.064(6) 0.154(9) 0.023(5) -0.052(8) -0.013(6)
C104 0.158(11) 0.055(5) 0.135(9) 0.019(5) -0.107(8) -0.023(6)
C109 0.127(9) 0.092(7) 0.122(8) 0.024(6) -0.053(7) -0.049(7)
C110 0.149(11) 0.105(9) 0.180(12) 0.013(9) 0.026(9) -0.062(8)
C111 0.104(7) 0.105(8) 0.055(7) 0.030(6) 0.000(5) -0.008(6)
C113 0.097(8) 0.118(8) 0.124(11) 0.025(8) -0.003(8) 0.015(6)
S4 0.304(10) 0.200(7) 0.228(7) -0.027(6) -0.097(7) 0.152(7)
N16A 0.081(5) 0.071(5) 0.057(6) -0.003(4) -0.011(4) -0.006(4)
C114 0.097(8) 0.118(8) 0.124(11) 0.025(8) -0.003(8) 0.015(6)
S4A 0.304(10) 0.200(7) 0.228(7) -0.027(6) -0.097(7) 0.152(7)
N15A 0.088(7) 0.072(6) 0.034(4) 0.002(4) -0.027(5) -0.034(6)
S3A 0.165(6) 0.191(6) 0.228(7) 0.121(6) 0.055(5) 0.076(5)
C112 0.104(7) 0.105(8) 0.055(7) 0.030(6) 0.000(5) -0.008(6)

loop_
_atom_type_symbol
_atom_type_description
_atom_type_scat_dispersion_real
_atom_type_scat_dispersion_imag
_atom_type_scat_source
C C 0.0033 0.0016 'International Tables Vol C Tables 4.2.6.8 and 6.1.1.4'
H H 0.0000 0.0000 'International Tables Vol C Tables 4.2.6.8 and 6.1.1.4'
Co Co 0.3494 0.9721 'International Tables Vol C Tables 4.2.6.8 and 6.1.1.4'
N N 0.0061 0.0033 'International Tables Vol C Tables 4.2.6.8 and 6.1.1.4'
O O 0.0106 0.0060 'International Tables Vol C Tables 4.2.6.8 and 6.1.1.4'
S S 0.1246 0.1234 'International Tables Vol C Tables 4.2.6.8 and 6.1.1.4'

loop_
_geom_angle_atom_site_label_1
_geom_angle_atom_site_label_2
_geom_angle_atom_site_label_3
_geom_angle
_geom_angle_site_symmetry_1
_geom_angle_site_symmetry_3
N3 Co1 N5 177.9(2) . 4_554
N3 Co1 N6 89.1(2) . .
N6 Co1 N5 89.0(2) . 4_554
N9 Co1 N3 89.7(2) . .
N9 Co1 N5 92.1(2) . 4_554
N9 Co1 N6 175.5(3) . .
N13 Co1 N3 88.7(3) . .
N13 Co1 N5 90.4(2) . 4_554
N13 Co1 N6 87.5(3) . .
N13 Co1 N9 88.1(3) . .
N14 Co1 N3 89.8(2) . .
N14 Co1 N5 91.1(2) . 4_554
N14 Co1 N6 91.8(3) . .
N14 Co1 N9 92.6(3) . .
N14 Co1 N13 178.3(3) . .
N8 Co2 N8 89.0(3) . 7
N11 Co2 N8 90.8(2) 7 7
N11 Co2 N8 179.2(3) . 7
N11 Co2 N8 90.8(2) . .
N11 Co2 N8 179.2(3) 7 .
N11 Co2 N11 89.4(3) . 7
N15 Co2 N8 92.2(6) . .
N15 Co2 N8 92.1(7) . 7
N15 Co2 N8 92.2(6) 7 7
N15 Co2 N8 92.1(7) 7 .
N15 Co2 N11 88.6(7) 7 .
N15 Co2 N11 87.2(7) . .
N15 Co2 N11 87.2(7) 7 7
N15 Co2 N11 88.6(7) . 7
N15 Co2 N15 174.0(13) . 7
N15A Co2 N8 87.8(12) 7 .
N15A Co2 N8 84.2(11) . .
N15A Co2 N8 84.2(11) 7 7
N15A Co2 N8 87.8(12) . 7
N15A Co2 N11 91.5(12) 7 7
N15A Co2 N11 96.6(11) . 7
N15A Co2 N11 96.6(11) 7 .
N15A Co2 N11 91.5(12) . .
N15A Co2 N15A 169(2) 7 .
N2 Co3 N2 90.0(4) 7_556 .
N12 Co3 N2 179.1(2) 6 .
N12 Co3 N2 89.3(2) 6 7_556
N12 Co3 N2 179.1(2) 3 7_556
N12 Co3 N2 89.3(2) 3 .
N12 Co3 N12 91.4(3) 6 3
N16 Co3 N2 93.5(11) . .
N16 Co3 N2 88.2(10) 7_556 .
N16 Co3 N2 88.2(10) . 7_556
N16 Co3 N2 93.5(11) 7_556 7_556
N16 Co3 N12 91.3(10) 7_556 6
N16 Co3 N12 87.0(11) 7_556 3
N16 Co3 N12 91.3(10) . 3
N16 Co3 N12 87.0(11) . 6
N16 Co3 N16 178(2) . 7_556
N16A Co3 N2 90(3) 7_556 7_556
N16A Co3 N2 88(2) 7_556 .
N16A Co3 N2 90(3) . .
N16A Co3 N2 88(2) . 7_556
N16A Co3 N12 91(2) . 3
N16A Co3 N12 91(2) 7_556 6
N16A Co3 N12 90(3) . 6
N16A Co3 N12 90(3) 7_556 3
N16A Co3 N16A 178(6) . 7_556
C19 O1 C22 120.7(8) . .
C46 O2 C49 118.7(9) . .
C76 O3 C73 124.0(8) . .
C100 O4 C103 120.0(9) . .
C1 N1 C5 120.0(7) . .
C8 N2 Co3 120.3(6) . .
C9 N2 Co3 121.4(6) . .
C9 N2 C8 118.0(7) . .
C13 N3 Co1 118.8(5) . .
C14 N3 Co1 124.4(5) . .
C14 N3 C13 116.7(7) . .
C32 N4 C28 109.8(6) . .
C35 N5 Co1 117.5(5) . 3_545
C36 N5 Co1 119.9(5) . 3_545
C36 N5 C35 122.4(7) . .
C40 N6 Co1 120.2(5) . .
C40 N6 C41 118.9(7) . .
C41 N6 Co1 120.3(6) . .
C55 N7 C59 118.1(6) . .
C67 N8 Co2 121.4(5) . .
C67 N8 C68 115.3(6) . .
C68 N8 Co2 123.2(5) . .
C62 N9 Co1 125.3(5) . .
C63 N9 Co1 120.4(5) . .
C63 N9 C62 113.8(6) . .
C86 N10 C82 117.6(6) . .
C89 N11 Co2 123.6(6) . .
C89 N11 C90 117.9(7) . .
C90 N11 Co2 118.3(6) . .
C94 N12 Co3 120.0(5) . 4_454
C95 N12 Co3 123.2(6) . 4_454
C95 N12 C94 116.2(7) . .
C109 N13 Co1 152.0(8) . .
C110 N14 Co1 161.4(10) . .
C112 N15 Co2 148.2(19) . .
C113 N16 Co3 145(2) . .
N1 C1 C2 122.1(7) . .
N1 C1 C6 114.9(7) . .
C2 C1 C6 122.2(7) . .
C1 C2 H2 119.9 . .
C1 C2 C3 120.1(7) . .
C3 C2 H2 119.9 . .
C2 C3 C4 120.5(7) . .
C2 C3 C16 122.8(7) . .
C4 C3 C16 116.7(7) . .
C3 C4 H4 122.8 . .
C5 C4 C3 114.5(7) . .
C5 C4 H4 122.8 . .
N1 C5 C4 121.7(7) . .
N1 C5 C11 115.9(7) . .
C4 C5 C11 122.3(6) . .
C7 C6 C1 124.9(7) . .
C7 C6 C10 111.5(7) . .
C10 C6 C1 123.5(8) . .
C6 C7 H7 119.3 . .
C8 C7 C6 121.5(7) . .
C8 C7 H7 119.3 . .
N2 C8 H8 119.6 . .
C7 C8 N2 120.9(8) . .
C7 C8 H8 119.6 . .
N2 C9 H9 117.4 . .
C10 C9 N2 125.2(9) . .
C10 C9 H9 117.4 . .
C6 C10 H10 119.1 . .
C9 C10 C6 121.8(9) . .
C9 C10 H10 119.1 . .
C12 C11 C5 118.5(7) . .
C12 C11 C15 119.1(7) . .
C15 C11 C5 122.4(7) . .
C11 C12 H12 122.1 . .
C11 C12 C13 115.7(7) . .
C13 C12 H12 122.1 . .
N3 C13 C12 124.7(7) . .
N3 C13 H13 117.6 . .
C12 C13 H13 117.6 . .
N3 C14 H14 116.4 . .
N3 C14 C15 127.1(8) . .
C15 C14 H14 116.4 . .
C11 C15 H15 121.8 . .
C14 C15 C11 116.3(7) . .
C14 C15 H15 121.8 . .
C17 C16 C3 117.6(8) . .
C17 C16 C21 123.0(8) . .
C21 C16 C3 119.4(8) . .
C16 C17 H17 122.0 . .
C16 C17 C18 116.0(9) . .
C18 C17 H17 122.0 . .
C17 C18 H18 118.0 . .
C19 C18 C17 124.1(9) . .
C19 C18 H18 118.0 . .
O1 C19 C20 117.6(9) . .
C18 C19 O1 119.9(9) . .
C18 C19 C20 121.7(9) . .
C19 C20 H20 123.1 . .
C21 C20 C19 113.8(9) . .
C21 C20 H20 123.1 . .
C16 C21 C20 121.1(9) . .
C16 C21 H21 119.4 . .
C20 C21 H21 119.4 . .
O1 C22 H22A 110.2 . .
O1 C22 H22B 110.2 . .
O1 C22 C23 107.5(10) . .
H22A C22 H22B 108.5 . .
C23 C22 H22A 110.2 . .
C23 C22 H22B 110.2 . .
C22 C23 H23A 109.8 . .
C22 C23 H23B 109.8 . .
H23A C23 H23B 108.2 . .
C24 C23 C22 109.6(11) . .
C24 C23 H23A 109.8 . .
C24 C23 H23B 109.8 . .
C23 C24 H24A 112.0 . .
C23 C24 H24B 112.0 . .
C23 C24 C25 99.0(10) . .
H24A C24 H24B 109.7 . .
C25 C24 H24A 112.0 . .
C25 C24 H24B 112.0 . .
C24 C25 H25A 110.6 . .
C24 C25 H25B 110.6 . .
H25A C25 H25B 108.7 . .
C26 C25 C24 105.7(12) . .
C26 C25 H25A 110.6 . .
C26 C25 H25B 110.6 . .
C25 C26 H26A 103.4 . .
C25 C26 H26B 103.4 . .
H26A C26 H26B 105.2 . .
C27 C26 C25 135.1(15) . .
C27 C26 H26A 103.4 . .
C27 C26 H26B 103.4 . .
C26 C27 H27A 109.5 . .
C26 C27 H27B 109.5 . .
C26 C27 H27C 109.5 . .
H27A C27 H27B 109.5 . .
H27A C27 H27C 109.5 . .
H27B C27 H27C 109.5 . .
N4 C28 C33 109.0(6) . .
C29 C28 N4 125.4(7) . .
C29 C28 C33 125.6(7) . .
C28 C29 H29 120.5 . .
C28 C29 C30 118.9(7) . .
C30 C29 H29 120.5 . .
C31 C30 C29 116.7(8) . .
C31 C30 C43 121.8(7) . .
C43 C30 C29 121.5(7) . .
C30 C31 H31 119.2 . .
C32 C31 C30 121.6(7) . .
C32 C31 H31 119.2 . .
N4 C32 C38 109.7(7) . .
C31 C32 N4 127.5(7) . .
C31 C32 C38 122.8(7) . .
C34 C33 C28 124.6(7) . .
C34 C33 C37 117.4(7) . .
C37 C33 C28 117.5(7) . .
C33 C34 H34 119.0 . .
C33 C34 C35 122.0(7) . .
C35 C34 H34 119.0 . .
N5 C35 H35 120.9 . .
C34 C35 N5 118.2(7) . .
C34 C35 H35 120.9 . .
N5 C36 H36 118.7 . .
N5 C36 C37 122.6(7) . .
C37 C36 H36 118.7 . .
C33 C37 H37 121.5 . .
C36 C37 C33 117.1(7) . .
C36 C37 H37 121.5 . .
C39 C38 C32 121.6(8) . .
C39 C38 C42 115.8(7) . .
C42 C38 C32 122.6(6) . .
C38 C39 H39 120.1 . .
C38 C39 C40 119.8(8) . .
C40 C39 H39 120.1 . .
N6 C40 C39 125.2(7) . .
N6 C40 H40 117.4 . .
C39 C40 H40 117.4 . .
N6 C41 H41 121.5 . .
N6 C41 C42 117.0(8) . .
C42 C41 H41 121.5 . .
C38 C42 H42 118.6 . .
C41 C42 C38 122.8(7) . .
C41 C42 H42 118.6 . .
C44 C43 C30 121.9(8) . .
C44 C43 C48 120.0(8) . .
C48 C43 C30 118.0(8) . .
C43 C44 H44 120.5 . .
C45 C44 C43 119.1(10) . .
C45 C44 H44 120.5 . .
C44 C45 H45 120.0 . .
C44 C45 C46 119.9(11) . .
C46 C45 H45 120.0 . .
O2 C46 C45 119.7(11) . .
C47 C46 O2 119.9(11) . .
C47 C46 C45 120.3(11) . .
C46 C47 H47 117.6 . .
C46 C47 C48 124.9(11) . .
C48 C47 H47 117.6 . .
C43 C48 H48 122.2 . .
C47 C48 C43 115.5(10) . .
C47 C48 H48 122.2 . .
O2 C49 H49A 110.6 . .
O2 C49 H49B 110.6 . .
H49A C49 H49B 108.8 . .
C50 C49 O2 105.5(10) . .
C50 C49 H49A 110.6 . .
C50 C49 H49B 110.6 . .
C49 C50 H50A 111.2 . .
C49 C50 H50B 111.2 . .
H50A C50 H50B 109.1 . .
C51 C50 C49 102.9(10) . .
C51 C50 H50A 111.2 . .
C51 C50 H50B 111.2 . .
C50 C51 H51A 110.8 . .
C50 C51 H51B 110.8 . .
H51A C51 H51B 108.9 . .
C52 C51 C50 104.7(11) . .
C52 C51 H51A 110.8 . .
C52 C51 H51B 110.8 . .
C51 C52 H52A 108.9 . .
C51 C52 H52B 108.9 . .
H52A C52 H52B 107.7 . .
C53 C52 C51 113.5(12) . .
C53 C52 H52A 108.9 . .
C53 C52 H52B 108.9 . .
C52 C53 H53A 108.4 . .
C52 C53 H53B 108.4 . .
C52 C53 C54 115.7(14) . .
H53A C53 H53B 107.4 . .
C54 C53 H53A 108.4 . .
C54 C53 H53B 108.4 . .
C53 C54 H54A 109.5 . .
C53 C54 H54B 109.5 . .
C53 C54 H54C 109.5 . .
H54A C54 H54B 109.5 . .
H54A C54 H54C 109.5 . .
H54B C54 H54C 109.5 . .
N7 C55 C56 121.1(6) . .
N7 C55 C60 116.8(6) . .
C56 C55 C60 122.1(6) . .
C55 C56 H56 118.2 . .
C57 C56 C55 123.5(6) . .
C57 C56 H56 118.2 . .
C56 C57 C58 113.4(7) . .
C56 C57 C70 120.9(7) . .
C70 C57 C58 125.7(7) . .
C57 C58 H58 118.9 . .
C59 C58 C57 122.1(6) . .
C59 C58 H58 118.9 . .
N7 C59 C58 121.4(6) . .
N7 C59 C65 116.4(6) . .
C58 C59 C65 122.3(6) . .
C61 C60 C55 122.3(6) . .
C64 C60 C55 123.9(7) . .
C64 C60 C61 113.7(7) . .
C60 C61 H61 117.9 . .
C62 C61 C60 124.1(7) . .
C62 C61 H61 117.9 . .
N9 C62 H62 119.5 . .
C61 C62 N9 121.0(7) . .
C61 C62 H62 119.5 . .
N9 C63 H63 117.6 . .
N9 C63 C64 124.7(7) . .
C64 C63 H63 117.6 . .
C60 C64 C63 122.3(8) . .
C60 C64 H64 118.8 . .
C63 C64 H64 118.8 . .
C66 C65 C59 122.0(6) . .
C66 C65 C69 115.0(6) . .
C69 C65 C59 122.8(6) . .
C65 C66 H66 120.9 . .
C67 C66 C65 118.2(7) . .
C67 C66 H66 120.9 . .
N8 C67 C66 125.3(7) . .
N8 C67 H67 117.3 . .
C66 C67 H67 117.3 . .
N8 C68 H68 117.8 . .
C69 C68 N8 124.3(8) . .
C69 C68 H68 117.8 . .
C65 C69 H69 119.8 . .
C68 C69 C65 120.5(7) . .
C68 C69 H69 119.8 . .
C57 C70 C75 120.1(7) . .
C71 C70 C57 122.2(8) . .
C71 C70 C75 117.5(8) . .
C70 C71 H71 120.2 . .
C70 C71 C72 119.5(10) . .
C72 C71 H71 120.2 . .
C71 C72 H72 118.3 . .
C73 C72 C71 123.5(10) . .
C73 C72 H72 118.3 . .
C72 C73 O3 121.8(9) . .
C72 C73 C74 119.8(9) . .
C74 C73 O3 118.3(9) . .
C73 C74 H74 121.1 . .
C75 C74 C73 117.9(9) . .
C75 C74 H74 121.1 . .
C70 C75 H75 119.2 . .
C74 C75 C70 121.6(8) . .
C74 C75 H75 119.2 . .
O3 C76 H76A 107.4 . .
O3 C76 H76B 107.4 . .
O3 C76 C77 119.6(10) . .
H76A C76 H76B 107.0 . .
C77 C76 H76A 107.4 . .
C77 C76 H76B 107.4 . .
C76 C77 H77A 112.8 . .
C76 C77 H77B 112.8 . .
H77A C77 H77B 110.3 . .
C78 C77 C76 94.7(10) . .
C78 C77 H77A 112.8 . .
C78 C77 H77B 112.8 . .
C77 C78 H78A 111.4 . .
C77 C78 H78B 111.4 . .
H78A C78 H78B 109.3 . .
C79 C78 C77 101.9(10) . .
C79 C78 H78A 111.4 . .
C79 C78 H78B 111.4 . .
C78 C79 H79A 111.7 . .
C78 C79 H79B 111.7 . .
C78 C79 C80 100.4(11) . .
H79A C79 H79B 109.5 . .
C80 C79 H79A 111.7 . .
C80 C79 H79B 111.7 . .
C79 C80 H80A 109.0 . .
C79 C80 H80B 109.0 . .
H80A C80 H80B 107.8 . .
C81 C80 C79 112.9(15) . .
C81 C80 H80A 109.0 . .
C81 C80 H80B 109.0 . .
C80 C81 H81A 109.5 . .
C80 C81 H81B 109.5 . .
C80 C81 H81C 109.5 . .
H81A C81 H81B 109.5 . .
H81A C81 H81C 109.5 . .
H81B C81 H81C 109.5 . .
N10 C82 C83 120.6(6) . .
N10 C82 C87 117.5(7) . .
C83 C82 C87 121.8(7) . .
C82 C83 H83 120.7 . .
C84 C83 C82 118.7(7) . .
C84 C83 H83 120.7 . .
C83 C84 C85 121.0(7) . .
C83 C84 C97 118.1(7) . .
C85 C84 C97 120.9(7) . .
C84 C85 H85 121.7 . .
C86 C85 C84 116.5(6) . .
C86 C85 H85 121.7 . .
N10 C86 C85 125.6(6) . .
N10 C86 C92 114.6(6) . .
C85 C86 C92 119.7(6) . .
C88 C87 C82 121.9(7) . .
C91 C87 C82 123.1(8) . .
C91 C87 C88 114.7(7) . .
C87 C88 H88 119.6 . .
C87 C88 C89 120.8(8) . .
C89 C88 H88 119.6 . .
N11 C89 C88 120.4(9) . .
N11 C89 H89 119.8 . .
C88 C89 H89 119.8 . .
N11 C90 H90 118.7 . .
C91 C90 N11 122.6(8) . .
C91 C90 H90 118.7 . .
C87 C91 H91 118.9 . .
C90 C91 C87 122.2(10) . .
C90 C91 H91 118.9 . .
C86 C92 C96 121.6(6) . .
C93 C92 C86 124.9(7) . .
C93 C92 C96 113.1(6) . .
C92 C93 H93 120.7 . .
C94 C93 C92 118.5(7) . .
C94 C93 H93 120.7 . .
N12 C94 C93 126.9(7) . .
N12 C94 H94 116.5 . .
C93 C94 H94 116.5 . .
N12 C95 H95 117.5 . .
N12 C95 C96 125.1(8) . .
C96 C95 H95 117.5 . .
C92 C96 H96 120.2 . .
C95 C96 C92 119.6(7) . .
C95 C96 H96 120.2 . .
C98 C97 C84 122.5(8) . .
C98 C97 C102 119.6(8) . .
C102 C97 C84 117.9(8) . .
C97 C98 H98 117.4 . .
C97 C98 C99 125.2(9) . .
C99 C98 H98 117.4 . .
C98 C99 H99 120.7 . .
C98 C99 C100 118.6(9) . .
C100 C99 H99 120.7 . .
O4 C100 C99 115.6(9) . .
C101 C100 O4 129.1(10) . .
C101 C100 C99 115.3(9) . .
C100 C101 H101 116.9 . .
C100 C101 C102 126.2(9) . .
C102 C101 H101 116.9 . .
C97 C102 C101 115.1(9) . .
C97 C102 H102 122.4 . .
C101 C102 H102 122.4 . .
O4 C103 H10A 110.6 . .
O4 C103 H10B 110.6 . .
O4 C103 C104 105.8(9) . .
H10A C103 H10B 108.7 . .
C104 C103 H10A 110.6 . .
C104 C103 H10B 110.6 . .
C103 C104 H10C 108.6 . .
C103 C104 H10D 108.6 . .
H10C C104 H10D 107.6 . .
C105 C104 C103 114.7(11) . .
C105 C104 H10C 108.6 . .
C105 C104 H10D 108.6 . .
C104 C105 H10E 111.5 . .
C104 C105 H10F 111.5 . .
C104 C105 C106 101.3(13) . .
H10E C105 H10F 109.3 . .
C106 C105 H10E 111.5 . .
C106 C105 H10F 111.5 . .
C105 C106 H10G 111.8 . .
C105 C106 H10H 111.8 . .
C105 C106 C107 100.0(17) . .
H10G C106 H10H 109.5 . .
C107 C106 H10G 111.8 . .
C107 C106 H10H 111.8 . .
C106 C107 H10I 112.4 . .
C106 C107 H10J 112.4 . .
H10I C107 H10J 109.9 . .
C108 C107 C106 96.9(14) . .
C108 C107 H10I 112.4 . .
C108 C107 H10J 112.4 . .
C107 C108 H10K 109.5 . .
C107 C108 H10L 109.5 . .
C107 C108 H10M 109.5 . .
H10K C108 H10L 109.5 . .
H10K C108 H10M 109.5 . .
H10L C108 H10M 109.5 . .
N13 C109 S1 172.3(10) . .
N14 C110 S2 169.0(15) . .
N15A C111 S3A 179(3) . .
N16 C113 S4 170(2) . .
C114 N16A Co3 164(7) . .
N16A C114 S4A 148(4) . .
C111 N15A Co2 166(3) . .
N15 C112 S3 169.8(19) . .

loop_
_geom_bond_atom_site_label_1
_geom_bond_atom_site_label_2
_geom_bond_distance
_geom_bond_site_symmetry_2
Co1 N3 2.165(6) .
Co1 N5 2.205(6) 4_554
Co1 N6 2.181(6) .
Co1 N9 2.126(6) .
Co1 N13 2.110(7) .
Co1 N14 2.088(7) .
Co2 N8 2.185(6) .
Co2 N8 2.185(6) 7
Co2 N11 2.175(6) .
Co2 N11 2.175(6) 7
Co2 N15 2.047(10) 7
Co2 N15 2.047(10) .
Co2 N15A 2.139(11) 7
Co2 N15A 2.140(11) .
Co3 N2 2.211(6) 7_556
Co3 N2 2.211(6) .
Co3 N12 2.187(6) 6
Co3 N12 2.187(6) 3
Co3 N16 2.141(9) 7_556
Co3 N16 2.141(9) .
Co3 N16A 2.105(13) .
Co3 N16A 2.105(13) 7_556
S1 C109 1.575(11) .
S2 C110 1.656(14) .
S3 C112 1.598(10) .
O1 C19 1.336(11) .
O1 C22 1.508(14) .
O2 C46 1.395(13) .
O2 C49 1.628(16) .
O3 C73 1.435(11) .
O3 C76 1.278(12) .
O4 C100 1.330(12) .
O4 C103 1.386(12) .
N1 C1 1.300(9) .
N1 C5 1.358(9) .
N2 C8 1.358(10) .
N2 C9 1.297(11) .
N3 C13 1.333(10) .
N3 C14 1.287(9) .
N4 C28 1.449(9) .
N4 C32 1.416(9) .
N5 Co1 2.205(6) 3_545
N5 C35 1.382(9) .
N5 C36 1.261(9) .
N6 C40 1.319(10) .
N6 C41 1.352(9) .
N7 C55 1.348(8) .
N7 C59 1.359(8) .
N8 C67 1.316(10) .
N8 C68 1.345(9) .
N9 C62 1.390(8) .
N9 C63 1.326(10) .
N10 C82 1.395(9) .
N10 C86 1.343(8) .
N11 C89 1.268(11) .
N11 C90 1.376(11) .
N12 Co3 2.187(6) 4_454
N12 C94 1.298(9) .
N12 C95 1.289(9) .
N13 C109 1.257(12) .
N14 C110 1.122(13) .
N15 C112 1.147(12) .
N16 C113 1.221(13) .
C1 C2 1.352(11) .
C1 C6 1.498(8) .
C2 H2 0.9500 .
C2 C3 1.363(10) .
C3 C4 1.426(9) .
C3 C16 1.535(11) .
C4 H4 0.9500 .
C4 C5 1.419(10) .
C5 C11 1.486(10) .
C6 C7 1.390(11) .
C6 C10 1.495(10) .
C7 H7 0.9500 .
C7 C8 1.356(10) .
C8 H8 0.9500 .
C9 H9 0.9500 .
C9 C10 1.241(11) .
C10 H10 0.9500 .
C11 C12 1.392(10) .
C11 C15 1.442(11) .
C12 H12 0.9500 .
C12 C13 1.427(11) .
C13 H13 0.9500 .
C14 H14 0.9500 .
C14 C15 1.367(10) .
C15 H15 0.9500 .
C16 C17 1.350(11) .
C16 C21 1.381(12) .
C17 H17 0.9500 .
C17 C18 1.401(11) .
C18 H18 0.9500 .
C18 C19 1.288(12) .
C19 C20 1.466(13) .
C20 H20 0.9500 .
C20 C21 1.410(12) .
C21 H21 0.9500 .
C22 H22A 0.9900 .
C22 H22B 0.9900 .
C22 C23 1.524(11) .
C23 H23A 0.9900 .
C23 H23B 0.9900 .
C23 C24 1.489(11) .
C24 H24A 0.9900 .
C24 H24B 0.9900 .
C24 C25 1.567(11) .
C25 H25A 0.9900 .
C25 H25B 0.9900 .
C25 C26 1.549(11) .
C26 H26A 0.9900 .
C26 H26B 0.9900 .
C26 C27 1.530(11) .
C27 H27A 0.9800 .
C27 H27B 0.9800 .
C27 H27C 0.9800 .
C28 C29 1.297(11) .
C28 C33 1.526(10) .
C29 H29 0.9500 .
C29 C30 1.490(10) .
C30 C31 1.336(10) .
C30 C43 1.493(12) .
C31 H31 0.9500 .
C31 C32 1.299(11) .
C32 C38 1.530(10) .
C33 C34 1.347(10) .
C33 C37 1.456(10) .
C34 H34 0.9500 .
C34 C35 1.364(11) .
C35 H35 0.9500 .
C36 H36 0.9500 .
C36 C37 1.379(10) .
C37 H37 0.9500 .
C38 C39 1.314(9) .
C38 C42 1.435(11) .
C39 H39 0.9500 .
C39 C40 1.384(10) .
C40 H40 0.9500 .
C41 H41 0.9500 .
C41 C42 1.407(10) .
C42 H42 0.9500 .
C43 C44 1.407(12) .
C43 C48 1.450(12) .
C44 H44 0.9500 .
C44 C45 1.374(13) .
C45 H45 0.9500 .
C45 C46 1.391(15) .
C46 C47 1.317(15) .
C47 H47 0.9500 .
C47 C48 1.366(13) .
C48 H48 0.9500 .
C49 H49A 0.9900 .
C49 H49B 0.9900 .
C49 C50 1.576(10) .
C50 H50A 0.9900 .
C50 H50B 0.9900 .
C50 C51 1.561(11) .
C51 H51A 0.9900 .
C51 H51B 0.9900 .
C51 C52 1.538(11) .
C52 H52A 0.9900 .
C52 H52B 0.9900 .
C52 C53 1.504(11) .
C53 H53A 0.9900 .
C53 H53B 0.9900 .
C53 C54 1.519(11) .
C54 H54A 0.9800 .
C54 H54B 0.9800 .
C54 H54C 0.9800 .
C55 C56 1.413(10) .
C55 C60 1.503(10) .
C56 H56 0.9500 .
C56 C57 1.350(9) .
C57 C58 1.449(10) .
C57 C70 1.429(10) .
C58 H58 0.9500 .
C58 C59 1.376(10) .
C59 C65 1.483(9) .
C60 C61 1.375(11) .
C60 C64 1.339(10) .
C61 H61 0.9500 .
C61 C62 1.356(10) .
C62 H62 0.9500 .
C63 H63 0.9500 .
C63 C64 1.369(10) .
C64 H64 0.9500 .
C65 C66 1.410(9) .
C65 C69 1.418(10) .
C66 H66 0.9500 .
C66 C67 1.357(10) .
C67 H67 0.9500 .
C68 H68 0.9500 .
C68 C69 1.309(10) .
C69 H69 0.9500 .
C70 C71 1.294(11) .
C70 C75 1.499(11) .
C71 H71 0.9500 .
C71 C72 1.415(13) .
C72 H72 0.9500 .
C72 C73 1.302(13) .
C73 C74 1.420(12) .
C74 H74 0.9500 .
C74 C75 1.318(11) .
C75 H75 0.9500 .
C76 H76A 0.9900 .
C76 H76B 0.9900 .
C76 C77 1.561(9) .
C77 H77A 0.9900 .
C77 H77B 0.9900 .
C77 C78 1.539(10) .
C78 H78A 0.9900 .
C78 H78B 0.9900 .
C78 C79 1.537(10) .
C79 H79A 0.9900 .
C79 H79B 0.9900 .
C79 C80 1.564(10) .
C80 H80A 0.9900 .
C80 H80B 0.9900 .
C80 C81 1.542(12) .
C81 H81A 0.9800 .
C81 H81B 0.9800 .
C81 H81C 0.9800 .
C82 C83 1.415(11) .
C82 C87 1.450(10) .
C83 H83 0.9500 .
C83 C84 1.399(10) .
C84 C85 1.397(9) .
C84 C97 1.517(10) .
C85 H85 0.9500 .
C85 C86 1.386(10) .
C86 C92 1.466(9) .
C87 C88 1.371(12) .
C87 C91 1.375(11) .
C88 H88 0.9500 .
C88 C89 1.450(10) .
C89 H89 0.9500 .
C90 H90 0.9500 .
C90 C91 1.323(11) .
C91 H91 0.9500 .
C92 C93 1.395(9) .
C92 C96 1.476(10) .
C93 H93 0.9500 .
C93 C94 1.374(10) .
C94 H94 0.9500 .
C95 H95 0.9500 .
C95 C96 1.351(11) .
C96 H96 0.9500 .
C97 C98 1.323(11) .
C97 C102 1.385(11) .
C98 H98 0.9500 .
C98 C99 1.361(12) .
C99 H99 0.9500 .
C99 C100 1.438(13) .
C100 C101 1.323(13) .
C101 H101 0.9500 .
C101 C102 1.443(13) .
C102 H102 0.9500 .
C103 H10A 0.9900 .
C103 H10B 0.9900 .
C103 C104 1.578(10) .
C104 H10C 0.9900 .
C104 H10D 0.9900 .
C104 C105 1.510(11) .
C105 H10E 0.9900 .
C105 H10F 0.9900 .
C105 C106 1.549(11) .
C106 H10G 0.9900 .
C106 H10H 0.9900 .
C106 C107 1.548(12) .
C107 H10I 0.9900 .
C107 H10J 0.9900 .
C107 C108 1.523(12) .
C108 H10K 0.9800 .
C108 H10L 0.9800 .
C108 H10M 0.9800 .
C111 N15A 1.248(12) .
C111 S3A 1.686(12) .
C113 S4 1.660(11) .
N16A C114 1.190(14) .
C114 S4A 1.640(13) .

loop_
_geom_torsion_atom_site_label_1
_geom_torsion_atom_site_label_2
_geom_torsion_atom_site_label_3
_geom_torsion_atom_site_label_4
_geom_torsion
_geom_torsion_site_symmetry_1
Co1 N3 C13 C12 178.7(6) .
Co1 N3 C14 C15 -172.5(7) .
Co1 N5 C35 C34 -176.3(6) 3_545
Co1 N5 C36 C37 173.2(6) 3_545
Co1 N6 C40 C39 169.0(7) .
Co1 N6 C41 C42 -164.6(6) .
Co1 N9 C62 C61 -168.6(6) .
Co1 N9 C63 C64 165.6(7) .
Co1 N14 C110 S2 84(9) .
Co2 N8 C67 C66 173.6(6) .
Co2 N8 C68 C69 -171.6(7) .
Co2 N11 C89 C88 -163.7(6) .
Co2 N11 C90 C91 163.9(9) .
Co2 N15 C112 S3 109(10) .
Co3 N2 C8 C7 -164.2(7) .
Co3 N2 C9 C10 171.1(10) .
Co3 N12 C94 C93 176.5(6) 4_454
Co3 N12 C95 C96 -172.3(6) 4_454
Co3 N16 C113 S4 -114(12) .
Co3 N16A C114 S4A -175(16) .
O1 C19 C20 C21 -176.5(9) .
O1 C22 C23 C24 70.2(15) .
O2 C46 C47 C48 -178.5(11) .
O2 C49 C50 C51 57.9(14) .
O3 C73 C74 C75 -178.2(9) .
O3 C76 C77 C78 63.9(15) .
O4 C100 C101 C102 178.5(10) .
O4 C103 C104 C105 -170.7(14) .
N1 C1 C2 C3 8.1(13) .
N1 C1 C6 C7 3.6(12) .
N1 C1 C6 C10 -178.2(9) .
N1 C5 C11 C12 171.6(8) .
N1 C5 C11 C15 -6.4(12) .
N2 C9 C10 C6 -5(2) .
N3 C14 C15 C11 -5.0(14) .
N4 C28 C29 C30 -3.4(14) .
N4 C28 C33 C34 -9.1(12) .
N4 C28 C33 C37 161.9(7) .
N4 C32 C38 C39 -170.7(7) .
N4 C32 C38 C42 9.1(10) .
N5 C36 C37 C33 4.9(13) .
N6 C41 C42 C38 -4.8(12) .
N7 C55 C56 C57 -4.8(12) .
N7 C55 C60 C61 4.5(11) .
N7 C55 C60 C64 -179.4(8) .
N7 C59 C65 C66 172.2(7) .
N7 C59 C65 C69 -13.4(11) .
N8 C68 C69 C65 -4.1(15) .
N9 C63 C64 C60 5.3(14) .
N10 C82 C83 C84 1.9(12) .
N10 C82 C87 C88 2.1(12) .
N10 C82 C87 C91 175.6(8) .
N10 C86 C92 C93 175.5(7) .
N10 C86 C92 C96 -11.9(11) .
N11 C90 C91 C87 9.1(17) .
N12 C95 C96 C92 0.9(12) .
C1 N1 C5 C4 11.8(12) .
C1 N1 C5 C11 -171.9(7) .
C1 C2 C3 C4 -3.9(12) .
C1 C2 C3 C16 176.1(7) .
C1 C6 C7 C8 178.8(8) .
C1 C6 C10 C9 -172.0(11) .
C2 C1 C6 C7 -166.4(9) .
C2 C1 C6 C10 11.7(13) .
C2 C3 C4 C5 3.6(11) .
C2 C3 C16 C17 -37.2(12) .
C2 C3 C16 C21 143.6(8) .
C3 C4 C5 N1 -7.5(11) .
C3 C4 C5 C11 176.5(7) .
C3 C16 C17 C18 177.9(7) .
C3 C16 C21 C20 179.1(8) .
C4 C3 C16 C17 142.7(8) .
C4 C3 C16 C21 -36.5(11) .
C4 C5 C11 C12 -12.1(12) .
C4 C5 C11 C15 169.8(8) .
C5 N1 C1 C2 -12.0(12) .
C5 N1 C1 C6 177.9(7) .
C5 C11 C12 C13 -174.0(7) .
C5 C11 C15 C14 178.8(8) .
C6 C1 C2 C3 177.5(7) .
C6 C7 C8 N2 -9.1(14) .
C7 C6 C10 C9 6.4(16) .
C8 N2 C9 C10 -4.3(18) .
C9 N2 C8 C7 11.3(14) .
C10 C6 C7 C8 0.5(13) .
C11 C12 C13 N3 -6.2(12) .
C12 C11 C15 C14 0.7(13) .
C13 N3 C14 C15 3.3(13) .
C14 N3 C13 C12 2.6(12) .
C15 C11 C12 C13 4.2(12) .
C16 C3 C4 C5 -176.4(7) .
C16 C17 C18 C19 0.9(15) .
C17 C16 C21 C20 0.0(14) .
C17 C18 C19 O1 173.8(9) .
C17 C18 C19 C20 4.0(16) .
C18 C19 C20 C21 -6.5(15) .
C19 O1 C22 C23 -179.3(10) .
C19 C20 C21 C16 4.5(13) .
C21 C16 C17 C18 -2.9(13) .
C22 O1 C19 C18 178.7(10) .
C22 O1 C19 C20 -11.1(15) .
C22 C23 C24 C25 -179.7(12) .
C23 C24 C25 C26 161.0(14) .
C24 C25 C26 C27 -166.1(19) .
C28 N4 C32 C31 -0.1(11) .
C28 N4 C32 C38 -178.7(6) .
C28 C29 C30 C31 2.0(12) .
C28 C29 C30 C43 -177.8(9) .
C28 C33 C34 C35 174.4(8) .
C28 C33 C37 C36 -177.7(7) .
C29 C28 C33 C34 170.8(9) .
C29 C28 C33 C37 -18.1(13) .
C29 C30 C31 C32 0.1(12) .
C29 C30 C43 C44 -37.9(12) .
C29 C30 C43 C48 145.4(8) .
C30 C31 C32 N4 -1.0(14) .
C30 C31 C32 C38 177.4(7) .
C30 C43 C44 C45 -178.2(9) .
C30 C43 C48 C47 -178.1(9) .
C31 C30 C43 C44 142.2(9) .
C31 C30 C43 C48 -34.5(12) .
C31 C32 C38 C39 10.7(12) .
C31 C32 C38 C42 -169.5(8) .
C32 N4 C28 C29 2.4(12) .
C32 N4 C28 C33 -177.7(6) .
C32 C38 C39 C40 -174.1(7) .
C32 C38 C42 C41 178.7(7) .
C33 C28 C29 C30 176.7(7) .
C33 C34 C35 N5 0.8(13) .
C34 C33 C37 C36 -6.0(12) .
C35 N5 C36 C37 -0.7(13) .
C36 N5 C35 C34 -2.4(12) .
C37 C33 C34 C35 3.3(13) .
C38 C39 C40 N6 -4.8(14) .
C39 C38 C42 C41 -1.5(12) .
C40 N6 C41 C42 6.3(11) .
C41 N6 C40 C39 -2.0(13) .
C42 C38 C39 C40 6.0(12) .
C43 C30 C31 C32 179.9(8) .
C43 C44 C45 C46 -3.1(17) .
C44 C43 C48 C47 5.1(14) .
C44 C45 C46 O2 -177.6(11) .
C44 C45 C46 C47 4.2(19) .
C45 C46 C47 C48 0(2) .
C46 O2 C49 C50 180.0(11) .
C46 C47 C48 C43 -4.3(18) .
C48 C43 C44 C45 -1.6(14) .
C49 O2 C46 C45 -5.4(18) .
C49 O2 C46 C47 172.8(12) .
C49 C50 C51 C52 -175.2(12) .
C50 C51 C52 C53 172.7(13) .
C51 C52 C53 C54 -178.5(12) .
C55 N7 C59 C58 2.2(11) .
C55 N7 C59 C65 -175.9(6) .
C55 C56 C57 C58 1.2(11) .
C55 C56 C57 C70 -177.3(7) .
C55 C60 C61 C62 172.7(7) .
C55 C60 C64 C63 -175.9(8) .
C56 C55 C60 C61 -176.8(8) .
C56 C55 C60 C64 -0.7(12) .
C56 C57 C58 C59 4.1(11) .
C56 C57 C70 C71 -35.6(13) .
C56 C57 C70 C75 149.5(7) .
C57 C58 C59 N7 -6.0(12) .
C57 C58 C59 C65 172.0(7) .
C57 C70 C71 C72 -176.4(9) .
C57 C70 C75 C74 179.0(8) .
C58 C57 C70 C71 146.1(9) .
C58 C57 C70 C75 -28.7(12) .
C58 C59 C65 C66 -5.9(12) .
C58 C59 C65 C69 168.5(8) .
C59 N7 C55 C56 3.0(11) .
C59 N7 C55 C60 -178.3(7) .
C59 C65 C66 C67 -177.5(7) .
C59 C65 C69 C68 179.3(8) .
C60 C55 C56 C57 176.5(7) .
C60 C61 C62 N9 1.6(13) .
C61 C60 C64 C63 0.5(12) .
C62 N9 C63 C64 -7.2(12) .
C63 N9 C62 C61 3.8(11) .
C64 C60 C61 C62 -3.7(12) .
C65 C66 C67 N8 0.1(13) .
C66 C65 C69 C68 -5.9(13) .
C67 N8 C68 C69 11.8(13) .
C68 N8 C67 C66 -9.7(13) .
C69 C65 C66 C67 7.7(11) .
C70 C57 C58 C59 -177.6(8) .
C70 C71 C72 C73 0.8(18) .
C71 C70 C75 C74 3.9(13) .
C71 C72 C73 O3 -179.5(10) .
C71 C72 C73 C74 -2.2(17) .
C72 C73 C74 C75 4.4(15) .
C73 O3 C76 C77 173.9(10) .
C73 C74 C75 C70 -5.3(14) .
C75 C70 C71 C72 -1.5(15) .
C76 O3 C73 C72 167.4(12) .
C76 O3 C73 C74 -9.9(17) .
C76 C77 C78 C79 -178.5(11) .
C77 C78 C79 C80 165.0(13) .
C78 C79 C80 C81 -179(2) .
C82 N10 C86 C85 2.1(11) .
C82 N10 C86 C92 -173.2(6) .
C82 C83 C84 C85 -3.5(12) .
C82 C83 C84 C97 180.0(7) .
C82 C87 C88 C89 -179.6(8) .
C82 C87 C91 C90 179.8(9) .
C83 C82 C87 C88 -173.5(8) .
C83 C82 C87 C91 0.0(13) .
C83 C84 C85 C86 4.2(12) .
C83 C84 C97 C98 -37.6(12) .
C83 C84 C97 C102 142.8(8) .
C84 C85 C86 N10 -3.6(12) .
C84 C85 C86 C92 171.5(7) .
C84 C97 C98 C99 -179.1(8) .
C84 C97 C102 C101 179.2(7) .
C85 C84 C97 C98 145.8(8) .
C85 C84 C97 C102 -33.7(11) .
C85 C86 C92 C93 0.0(12) .
C85 C86 C92 C96 172.6(7) .
C86 N10 C82 C83 -1.1(11) .
C86 N10 C82 C87 -176.8(7) .
C86 C92 C93 C94 -179.0(7) .
C86 C92 C96 C95 -178.0(7) .
C87 C82 C83 C84 177.4(7) .
C87 C88 C89 N11 -9.8(14) .
C88 C87 C91 C90 -6.2(15) .
C89 N11 C90 C91 -11.8(15) .
C90 N11 C89 C88 11.8(13) .
C91 C87 C88 C89 6.3(13) .
C92 C93 C94 N12 -8.5(12) .
C93 C92 C96 C95 -4.6(11) .
C94 N12 C95 C96 -0.3(11) .
C95 N12 C94 C93 4.2(12) .
C96 C92 C93 C94 7.8(11) .
C97 C84 C85 C86 -179.4(7) .
C97 C98 C99 C100 -0.6(15) .
C98 C97 C102 C101 -0.4(12) .
C98 C99 C100 O4 -178.7(9) .
C98 C99 C100 C101 0.7(14) .
C99 C100 C101 C102 -0.8(15) .
C100 O4 C103 C104 -171.8(10) .
C100 C101 C102 C97 0.6(14) .
C102 C97 C98 C99 0.4(14) .
C103 O4 C100 C99 174.2(10) .
C103 O4 C100 C101 -5.1(18) .
C103 C104 C105 C106 177.7(14) .
C104 C105 C106 C107 -174.3(17) .
C105 C106 C107 C108 139(2) .

loop_
_smtbx_masks_void_nr
_smtbx_masks_void_average_x
_smtbx_masks_void_average_y
_smtbx_masks_void_average_z
_smtbx_masks_void_volume
_smtbx_masks_void_count_electrons
1 -0.547 -0.078 0.000 2114.1 1179.1
2 -0.893 -0.163 0.250 2114.1 1181.2
3 -0.950 -0.984 0.500 2114.1 1179.2
4 -0.706 -0.174 0.750 2114.1 1181.1

loop_
_twin_individual_id
_twin_individual_mass_fraction_refined
1 0.79(3)
2 0.21(3)
